data_2237073
loop_
_publ_author_name
'Ng, Seik Weng'

_publ_section_title
;
 Di-\m~3~-acetato-bis{\m-6,6'-diethoxy-2,2'-[propane-1,2-diylbis(nitrilomethanylylidene)]diphenolato}dicadmiumdisodium
 ethanol 0.67-solvate
;
_journal_coeditor_code XU5642
_journal_issue 12
_journal_name_full 'Acta Crystallographica Section E'
_journal_page_first m1548
_journal_page_last m1549
_journal_paper_doi 10.1107/S1600536812047356
_journal_volume 68
_journal_year 2012
_chemical_formula_iupac '[Cd2 Na2 (C2 H3 O2)2 (C21 H24 N2 O4)2], 0.67C2 H6 O'
_chemical_formula_moiety 'C46 H54 Cd2 N4 Na2 O12, 0.67(C2 H6 O)'
_chemical_formula_sum 'C47.33 H58 Cd2 N4 Na2 O12.67'
_chemical_formula_weight 1156.42
_chemical_name_systematic
;
Di-\m~3~-acetato-bis{\m-6,6'-diethoxy-2,2'-[propane-1,2-
diylbis(nitrilomethanylylidene)]diphenolato}dicadmiumdisodium
ethanol 0.67-solvate
;
_space_group_IT_number 2
_symmetry_cell_setting triclinic
_symmetry_space_group_name_Hall '-P 1'
_symmetry_space_group_name_H-M 'P -1'
_atom_sites_solution_hydrogens geom
_atom_sites_solution_primary direct
_atom_sites_solution_secondary difmap
_audit_creation_method SHELXL-97
_cell_angle_alpha 71.359(2)
_cell_angle_beta 71.551(2)
_cell_angle_gamma 89.253(2)
_cell_formula_units_Z 3
_cell_length_a 13.3568(8)
_cell_length_b 15.0271(9)
_cell_length_c 20.7493(13)
_cell_measurement_reflns_used 9846
_cell_measurement_temperature 100(2)
_cell_measurement_theta_max 28.2903
_cell_measurement_theta_min 2.2662
_cell_volume 3725.4(4)
_computing_cell_refinement 'SAINT (Bruker, 2009)'
_computing_data_collection 'APEX2 (Bruker, 2009)'
_computing_data_reduction 'SAINT (Bruker, 2009)'
_computing_molecular_graphics 'X-SEED (Barbour, 2001)'
_computing_publication_material 'publCIF (Westrip, 2010)'
_computing_structure_refinement 'SHELXL97 (Sheldrick, 2008)'
_computing_structure_solution 'SHELXS97 (Sheldrick, 2008)'
_diffrn_ambient_temperature 100(2)
_diffrn_measured_fraction_theta_full 0.996
_diffrn_measured_fraction_theta_max 0.996
_diffrn_measurement_device_type 'Bruker SMART APEX'
_diffrn_measurement_method '\w scans'
_diffrn_radiation_monochromator graphite
_diffrn_radiation_source 'fine-focus sealed tube'
_diffrn_radiation_type MoK\a
_diffrn_radiation_wavelength 0.71073
_diffrn_reflns_av_R_equivalents 0.0171
_diffrn_reflns_av_sigmaI/netI 0.0268
_diffrn_reflns_limit_h_max 17
_diffrn_reflns_limit_h_min -17
_diffrn_reflns_limit_k_max 19
_diffrn_reflns_limit_k_min -19
_diffrn_reflns_limit_l_max 26
_diffrn_reflns_limit_l_min -26
_diffrn_reflns_number 35751
_diffrn_reflns_theta_full 27.50
_diffrn_reflns_theta_max 27.50
_diffrn_reflns_theta_min 2.05
_diffrn_standards_decay_% 0
_diffrn_standards_interval_count 0
_diffrn_standards_interval_time 0
_diffrn_standards_number 0
_exptl_absorpt_coefficient_mu 0.939
_exptl_absorpt_correction_T_max 0.9119
_exptl_absorpt_correction_T_min 0.8720
_exptl_absorpt_correction_type multi-scan
_exptl_absorpt_process_details '(SADABS; Sheldrick, 1996)'
_exptl_crystal_colour 'light yellow'
_exptl_crystal_density_diffrn 1.546
_exptl_crystal_density_method 'not measured'
_exptl_crystal_description prism
_exptl_crystal_F_000 1768
_exptl_crystal_size_max 0.15
_exptl_crystal_size_mid 0.10
_exptl_crystal_size_min 0.10
_refine_diff_density_max 2.209
_refine_diff_density_min -1.495
_refine_ls_extinction_method none
_refine_ls_goodness_of_fit_ref 1.048
_refine_ls_hydrogen_treatment constr
_refine_ls_matrix_type full
_refine_ls_number_parameters 897
_refine_ls_number_reflns 17030
_refine_ls_number_restraints 176
_refine_ls_restrained_S_all 1.082
_refine_ls_R_factor_all 0.0624
_refine_ls_R_factor_gt 0.0536
_refine_ls_shift/su_max 0.001
_refine_ls_shift/su_mean 0.001
_refine_ls_structure_factor_coef Fsqd
_refine_ls_weighting_details 'calc w=1/[\s^2^(Fo^2^)+(0.0689P)^2^+10.7280P] where P=(Fo^2^+2Fc^2^)/3'
_refine_ls_weighting_scheme calc
_refine_ls_wR_factor_gt 0.1401
_refine_ls_wR_factor_ref 0.1470
_reflns_number_gt 14709
_reflns_number_total 17030
_reflns_threshold_expression I>2\s(I)
_cod_data_source_file xu5642.cif
_cod_data_source_block I
_cod_database_code 2237073
_cod_database_fobs_code 2237073

loop_
_symmetry_equiv_pos_as_xyz
'x, y, z'
'-x, -y, -z'

loop_
_atom_site_type_symbol
_atom_site_label
_atom_site_fract_x
_atom_site_fract_y
_atom_site_fract_z
_atom_site_U_iso_or_equiv
_atom_site_adp_type
_atom_site_calc_flag
_atom_site_refinement_flags
_atom_site_occupancy
_atom_site_symmetry_multiplicity
_atom_site_disorder_assembly
_atom_site_disorder_group
Cd Cd1 1.03035(3) 0.38345(2) 0.396852(17) 0.03411(9) Uani d . 1 1 B .
Cd Cd2 -0.06583(3) 0.98869(2) 0.746595(16) 0.03469(9) Uani d . 1 1 A .
Cd Cd3 0.18049(3) 0.78325(2) 0.958660(19) 0.04274(10) Uani d . 1 1 A .
Na Na1 0.86760(12) 0.48273(12) 0.52155(9) 0.0318(3) Uani d . 1 1 . .
Na Na2 0.17651(15) 0.93330(13) 0.78200(10) 0.0415(4) Uani d . 1 1 . .
Na Na3 -0.04807(17) 0.81139(12) 0.90295(9) 0.0429(4) Uani d . 1 1 . .
O O1 0.7212(3) 0.3595(2) 0.59619(18) 0.0459(8) Uani d . 1 1 . .
O O2 0.8772(2) 0.3497(2) 0.48667(17) 0.0341(6) Uani d . 1 1 . .
O O3 1.1635(2) 0.3880(2) 0.43970(16) 0.0338(6) Uani d . 1 1 . .
O O4 1.2798(2) 0.4262(2) 0.50874(17) 0.0355(6) Uani d . 1 1 . .
O O5 1.0114(2) 0.5363(2) 0.41665(17) 0.0344(6) Uani d . 1 1 . .
O O6 1.0231(4) 0.5266(3) 0.3113(2) 0.0601(10) Uani d . 1 1 . .
O O7 0.2998(3) 0.9376(2) 0.6632(2) 0.0473(8) Uani d . 1 1 A .
O O8 0.1020(2) 0.9709(2) 0.68944(15) 0.0363(7) Uani d . 1 1 A .
O O9 -0.1400(3) 0.8480(2) 0.82239(17) 0.0410(7) Uani d . 1 1 A .
O O10 -0.1663(4) 0.6828(3) 0.9197(2) 0.0723(13) Uani d D 1 1 A .
O O11 0.0123(3) 0.9683(2) 0.84160(16) 0.0380(7) Uani d . 1 1 A .
O O12 -0.0668(4) 1.0948(2) 0.8062(2) 0.0562(10) Uani d . 1 1 A .
O O13 0.2671(9) 1.0830(8) 0.7738(7) 0.045(2) Uani d PDU 0.50 1 A 1
O O14 0.2510(3) 0.9186(2) 0.8728(2) 0.0469(8) Uani d . 1 1 A .
O O15 0.0078(3) 0.7742(2) 1.00104(17) 0.0440(8) Uani d . 1 1 A .
O O16 -0.1847(3) 0.8139(3) 1.01538(18) 0.0508(9) Uani d . 1 1 A .
O O17 0.2258(4) 0.6807(3) 0.8973(2) 0.0655(12) Uani d . 1 1 A .
O O18 0.1229(3) 0.7726(2) 0.8461(2) 0.0536(9) Uani d . 1 1 A .
O O19 0.3700(3) 0.5538(3) 0.9191(2) 0.0647(11) Uani d D 1 1 . .
H H19 0.3384 0.6020 0.9216 0.097 Uiso d R 1 1 E .
N N1 0.9465(5) 0.2741(5) 0.3691(3) 0.0831(18) Uani d DU 1 1 . .
N N2 1.1589(6) 0.3265(5) 0.3226(4) 0.091(2) Uani d DU 1 1 . .
N N3 -0.0542(4) 1.0849(4) 0.6337(3) 0.0657(14) Uani d DU 1 1 . .
N N4 -0.2346(4) 0.9964(5) 0.7381(3) 0.0795(17) Uani d DU 1 1 . .
N N5 0.3211(5) 0.8133(4) 0.9938(3) 0.0805(17) Uani d DU 1 1 . .
N N6 0.1538(4) 0.6793(4) 1.0724(3) 0.0692(14) Uani d DU 1 1 . .
C C1 0.6937(6) 0.3894(5) 0.7061(3) 0.0687(18) Uani d . 1 1 . .
H H1A 0.6406 0.3869 0.7520 0.103 Uiso calc R 1 1 . .
H H1B 0.7250 0.4546 0.6790 0.103 Uiso calc R 1 1 . .
H H1C 0.7494 0.3492 0.7155 0.103 Uiso calc R 1 1 . .
C C2 0.6421(4) 0.3551(4) 0.6633(3) 0.0609(15) Uani d . 1 1 . .
H H2A 0.6100 0.2893 0.6904 0.073 Uiso calc R 1 1 . .
H H2B 0.5852 0.3949 0.6540 0.073 Uiso calc R 1 1 . .
C C3 0.6979(2) 0.3133(2) 0.55485(17) 0.0455(12) Uani d G 1 1 . .
C C4 0.5973(2) 0.2725(3) 0.56842(19) 0.0617(16) Uani d G 1 1 . .
H H4 0.5394 0.2776 0.6075 0.074 Uiso calc R 1 1 . .
C C5 0.5815(2) 0.2242(3) 0.5249(2) 0.082(3) Uani d G 1 1 . .
H H5 0.5127 0.1963 0.5341 0.098 Uiso calc R 1 1 . .
C C6 0.6662(3) 0.2168(2) 0.4677(2) 0.0669(19) Uani d G 1 1 B .
H H6 0.6554 0.1838 0.4380 0.080 Uiso calc R 1 1 . .
C C7 0.7668(3) 0.2576(2) 0.45416(17) 0.0549(15) Uani d G 1 1 . .
C C8 0.7827(2) 0.3059(2) 0.49772(17) 0.0394(10) Uani d G 1 1 B .
C C9 0.8499(6) 0.2395(5) 0.3953(4) 0.0722(19) Uani d . 1 1 B .
H H9 0.8297 0.1978 0.3745 0.087 Uiso calc R 1 1 . .
C C10 1.0236(11) 0.2489(11) 0.3104(7) 0.097(4) Uani d PDU 0.50 1 B 1
H H10 0.9882 0.2330 0.2791 0.116 Uiso calc PR 0.50 1 B 1
C C11 1.0697(13) 0.1638(9) 0.3495(7) 0.083(3) Uani d PDU 0.50 1 B 1
H H11A 1.0128 0.1129 0.3795 0.125 Uiso calc PR 0.50 1 B 1
H H11B 1.1032 0.1813 0.3801 0.125 Uiso calc PR 0.50 1 B 1
H H11C 1.1227 0.1423 0.3142 0.125 Uiso calc PR 0.50 1 B 1
C C12 1.1181(16) 0.3192(11) 0.2667(7) 0.099(4) Uani d PDU 0.50 1 B 1
H H12A 1.1705 0.2960 0.2314 0.118 Uiso calc PR 0.50 1 B 1
H H12B 1.0976 0.3805 0.2410 0.118 Uiso calc PR 0.50 1 B 1
C C13 1.2576(6) 0.3187(6) 0.3159(4) 0.078(2) Uani d . 1 1 B .
H H13 1.2975 0.2924 0.2809 0.094 Uiso calc R 1 1 . .
C C14 1.3118(2) 0.3462(2) 0.35648(16) 0.0472(11) Uani d G 1 1 . .
C C15 1.4201(3) 0.3379(3) 0.33336(16) 0.0584(15) Uani d G 1 1 B .
H H15 1.4507 0.3174 0.2932 0.070 Uiso calc R 1 1 . .
C C16 1.48359(18) 0.3595(3) 0.3690(2) 0.0641(17) Uani d G 1 1 B .
H H16 1.5576 0.3538 0.3533 0.077 Uiso calc R 1 1 . .
C C17 1.4388(2) 0.3895(3) 0.42785(19) 0.0514(13) Uani d G 1 1 B .
H H17 1.4822 0.4043 0.4522 0.062 Uiso calc R 1 1 . .
C C18 1.3305(2) 0.3978(2) 0.45097(14) 0.0375(9) Uani d G 1 1 B .
C C19 1.26703(17) 0.3762(2) 0.41529(16) 0.0359(9) Uani d G 1 1 . .
C C20 1.3438(4) 0.4527(4) 0.5448(3) 0.0440(11) Uani d . 1 1 . .
H H20A 1.3942 0.5082 0.5114 0.053 Uiso calc R 1 1 . .
H H20B 1.3849 0.4001 0.5614 0.053 Uiso calc R 1 1 . .
C C21 1.2722(4) 0.4760(3) 0.6078(3) 0.0433(11) Uani d . 1 1 . .
H H21A 1.3148 0.4938 0.6334 0.065 Uiso calc R 1 1 . .
H H21B 1.2224 0.4208 0.6405 0.065 Uiso calc R 1 1 . .
H H21C 1.2326 0.5288 0.5908 0.065 Uiso calc R 1 1 . .
C C22 1.0135(4) 0.5736(3) 0.3523(3) 0.0459(11) Uani d . 1 1 . .
C C23 1.0023(7) 0.6783(4) 0.3259(5) 0.091(3) Uani d . 1 1 . .
H H23A 0.9476 0.6947 0.3635 0.136 Uiso calc R 1 1 . .
H H23B 0.9819 0.6939 0.2825 0.136 Uiso calc R 1 1 . .
H H23C 1.0701 0.7139 0.3147 0.136 Uiso calc R 1 1 . .
C C24 0.4195(6) 0.8563(6) 0.7188(4) 0.076(2) Uani d . 1 1 A .
H H24A 0.4944 0.8476 0.7127 0.115 Uiso calc R 1 1 . .
H H24B 0.3812 0.7961 0.7277 0.115 Uiso calc R 1 1 . .
H H24C 0.3888 0.8786 0.7597 0.115 Uiso calc R 1 1 . .
C C25 0.4107(4) 0.9272(4) 0.6522(3) 0.0546(13) Uani d . 1 1 . .
H H25A 0.4492 0.9883 0.6426 0.065 Uiso calc R 1 1 A .
H H25B 0.4420 0.9055 0.6103 0.065 Uiso calc R 1 1 . .
C C26 0.2737(2) 1.0011(2) 0.60811(16) 0.0414(10) Uani d G 1 1 . .
C C27 0.34796(19) 1.0500(3) 0.54160(18) 0.0565(14) Uani d G 1 1 A .
H H27 0.4203 1.0378 0.5317 0.068 Uiso calc R 1 1 . .
C C28 0.3164(2) 1.1166(3) 0.48959(14) 0.0633(16) Uani d G 1 1 A .
H H28 0.3671 1.1501 0.4441 0.076 Uiso calc R 1 1 . .
C C29 0.2106(3) 1.1344(2) 0.50408(15) 0.0577(14) Uani d G 1 1 A .
H H29 0.1890 1.1800 0.4685 0.069 Uiso calc R 1 1 . .
C C30 0.13632(19) 1.0855(2) 0.57058(16) 0.0451(11) Uani d G 1 1 A .
C C31 0.1679(2) 1.0189(2) 0.62260(12) 0.0371(9) Uani d G 1 1 A .
C C32 0.0296(5) 1.1133(5) 0.5777(3) 0.0631(17) Uani d . 1 1 A .
H H32 0.0207 1.1578 0.5360 0.076 Uiso calc R 1 1 . .
C C33 -0.1533(7) 1.1080(10) 0.6185(6) 0.065(3) Uani d PDU 0.50 1 C 1
H H33 -0.1453 1.1760 0.5882 0.078 Uiso calc PR 0.50 1 C 1
C C34 -0.1884(13) 1.0513(12) 0.5831(7) 0.083(3) Uani d PDU 0.50 1 C 1
H H34A -0.1356 1.0610 0.5356 0.124 Uiso calc PR 0.50 1 C 1
H H34B -0.2565 1.0700 0.5774 0.124 Uiso calc PR 0.50 1 C 1
H H34C -0.1968 0.9844 0.6125 0.124 Uiso calc PR 0.50 1 C 1
C C35 -0.2351(11) 1.0942(8) 0.6901(5) 0.077(3) Uani d PDU 0.50 1 C 1
H H35A -0.3059 1.1035 0.6848 0.093 Uiso calc PR 0.50 1 C 1
H H35B -0.2187 1.1406 0.7111 0.093 Uiso calc PR 0.50 1 C 1
C C36 -0.3148(5) 0.9325(6) 0.7721(4) 0.078(2) Uani d . 1 1 C .
H H36 -0.3771 0.9471 0.7597 0.094 Uiso calc R 1 1 . .
C C37 -0.3215(3) 0.8418(3) 0.8264(2) 0.0639(17) Uani d G 1 1 . .
C C38 -0.4208(3) 0.7908(4) 0.8566(3) 0.099(3) Uani d G 1 1 A .
H H38 -0.4782 0.8164 0.8414 0.118 Uiso calc R 1 1 . .
C C39 -0.4360(3) 0.7023(4) 0.9089(3) 0.121(4) Uani d G 1 1 A .
H H39 -0.5039 0.6674 0.9295 0.145 Uiso calc R 1 1 . .
C C40 -0.3520(4) 0.6649(3) 0.9311(3) 0.104(3) Uani d G 1 1 A .
H H40 -0.3624 0.6044 0.9668 0.125 Uiso calc R 1 1 . .
C C41 -0.2528(3) 0.7159(3) 0.9009(2) 0.073(2) Uani d G 1 1 A .
C C42 -0.2375(2) 0.8044(3) 0.8486(2) 0.0511(13) Uani d G 1 1 A .
C C43 -0.1590(10) 0.5889(8) 0.9701(8) 0.062(3) Uani d PDU 0.50 1 A 1
H H43A -0.1948 0.5408 0.9594 0.074 Uiso calc PR 0.50 1 A 1
H H43B -0.2005 0.5870 1.0195 0.074 Uiso calc PR 0.50 1 A 1
C C44 -0.0521(12) 0.5591(14) 0.9709(11) 0.086(3) Uani d PDU 0.50 1 A 1
H H44A -0.0602 0.4957 1.0060 0.129 Uiso calc PR 0.50 1 A 1
H H44B -0.0164 0.6035 0.9843 0.129 Uiso calc PR 0.50 1 A 1
H H44C -0.0097 0.5586 0.9229 0.129 Uiso calc PR 0.50 1 A 1
C C45 -0.0190(5) 1.0469(3) 0.8456(3) 0.0468(12) Uani d . 1 1 . .
C C46 0.0037(7) 1.0817(5) 0.9010(4) 0.075(2) Uani d . 1 1 A .
H H46A 0.0748 1.0672 0.9027 0.112 Uiso calc R 1 1 . .
H H46B -0.0490 1.0503 0.9485 0.112 Uiso calc R 1 1 . .
H H46C 0.0000 1.1501 0.8877 0.112 Uiso calc R 1 1 . .
C C47 0.2941(9) 1.2067(8) 0.6528(5) 0.0560(19) Uani d PDU 0.50 1 A 1
H H47A 0.2645 1.2637 0.6304 0.084 Uiso calc PR 0.50 1 A 1
H H47B 0.2903 1.1596 0.6299 0.084 Uiso calc PR 0.50 1 A 1
H H47C 0.3683 1.2224 0.6466 0.084 Uiso calc PR 0.50 1 A 1
C C48 0.2323(8) 1.1678(6) 0.7310(5) 0.0451(16) Uani d PDU 0.50 1 A 1
H H48A 0.2336 1.2178 0.7523 0.054 Uiso calc PR 0.50 1 A 1
H H48B 0.1576 1.1533 0.7359 0.054 Uiso calc PR 0.50 1 A 1
C C49 0.3490(3) 1.0626(3) 0.80267(18) 0.0534(13) Uani d GD 1 1 . .
C C50 0.4344(4) 1.1281(3) 0.7844(2) 0.088(3) Uani d G 1 1 A .
H H50 0.4448 1.1854 0.7453 0.105 Uiso calc R 1 1 . .
C C51 0.5045(3) 1.1098(4) 0.8232(2) 0.116(4) Uani d G 1 1 A .
H H51 0.5629 1.1546 0.8107 0.139 Uiso calc R 1 1 . .
C C52 0.4893(3) 1.0260(4) 0.8803(2) 0.087(3) Uani d G 1 1 A .
H H52 0.5372 1.0135 0.9068 0.104 Uiso calc R 1 1 . .
C C53 0.4038(3) 0.9605(3) 0.89861(19) 0.0570(14) Uani d G 1 1 A .
C C54 0.3337(2) 0.9787(2) 0.85979(19) 0.0443(11) Uani d G 1 1 A .
C C55 0.3941(5) 0.8812(6) 0.9618(4) 0.079(2) Uani d . 1 1 A .
H H55 0.4488 0.8790 0.9822 0.095 Uiso calc R 1 1 . .
C C56 0.3205(16) 0.7377(10) 1.0596(7) 0.100(3) Uani d PDU 0.50 1 D 1
H H56 0.3944 0.7267 1.0599 0.120 Uiso calc PR 0.50 1 D 1
C C57 0.2597(15) 0.7712(12) 1.1210(10) 0.083(3) Uani d PDU 0.50 1 D 1
H H57A 0.2962 0.8301 1.1167 0.124 Uiso calc PR 0.50 1 D 1
H H57B 0.2554 0.7231 1.1670 0.124 Uiso calc PR 0.50 1 D 1
H H57C 0.1879 0.7822 1.1193 0.124 Uiso calc PR 0.50 1 D 1
C C58 0.2585(9) 0.6476(11) 1.0745(9) 0.070(4) Uani d PDU 0.50 1 D 1
H H58A 0.2903 0.6185 1.0370 0.084 Uiso calc PR 0.50 1 D 1
H H58B 0.2531 0.6020 1.1223 0.084 Uiso calc PR 0.50 1 D 1
C C59 0.0675(5) 0.6449(4) 1.1228(3) 0.0581(15) Uani d . 1 1 D .
H H59 0.0731 0.6042 1.1669 0.070 Uiso calc R 1 1 . .
C C60 -0.0402(2) 0.6607(2) 1.12096(17) 0.0475(12) Uani d G 1 1 . .
C C61 -0.1212(3) 0.6108(2) 1.18367(14) 0.0569(15) Uani d G 1 1 A .
H H61 -0.1048 0.5655 1.2220 0.068 Uiso calc R 1 1 . .
C C62 -0.2261(3) 0.6271(2) 1.19033(14) 0.0595(16) Uani d G 1 1 A .
H H62 -0.2814 0.5929 1.2332 0.071 Uiso calc R 1 1 . .
C C63 -0.2500(2) 0.6933(3) 1.13429(18) 0.0582(14) Uani d G 1 1 A .
H H63 -0.3217 0.7044 1.1388 0.070 Uiso calc R 1 1 . .
C C64 -0.1691(3) 0.7432(2) 1.07158(14) 0.0455(11) Uani d G 1 1 A .
C C65 -0.0642(2) 0.7270(2) 1.06491(13) 0.0425(11) Uani d G 1 1 A .
C C66 -0.2863(5) 0.8479(4) 1.0249(3) 0.0549(13) Uani d . 1 1 . .
H H66A -0.3135 0.8578 1.0721 0.066 Uiso calc R 1 1 A .
H H66B -0.3368 0.8014 1.0236 0.066 Uiso calc R 1 1 . .
C C67 -0.2755(5) 0.9387(4) 0.9656(3) 0.0586(14) Uani d . 1 1 A .
H H67A -0.3451 0.9630 0.9708 0.088 Uiso calc R 1 1 . .
H H67B -0.2481 0.9283 0.9191 0.088 Uiso calc R 1 1 . .
H H67C -0.2264 0.9846 0.9678 0.088 Uiso calc R 1 1 . .
C C68 0.1780(6) 0.7045(4) 0.8514(3) 0.0600(16) Uani d . 1 1 . .
C C69 0.1894(8) 0.6469(6) 0.8019(4) 0.095(3) Uani d . 1 1 A .
H H69A 0.1720 0.6839 0.7592 0.142 Uiso calc R 1 1 . .
H H69B 0.1410 0.5890 0.8274 0.142 Uiso calc R 1 1 . .
H H69C 0.2626 0.6307 0.7872 0.142 Uiso calc R 1 1 . .
C C70 0.4124(13) 0.5377(12) 0.8513(6) 0.080(3) Uani d PDU 0.50 1 E 1
H H70A 0.4426 0.5977 0.8115 0.097 Uiso calc PR 0.50 1 E 1
H H70B 0.3570 0.5072 0.8409 0.097 Uiso calc PR 0.50 1 E 1
C C71 0.4968(16) 0.4739(15) 0.8615(13) 0.104(5) Uani d PDU 0.50 1 E 1
H H71A 0.5314 0.4601 0.8169 0.156 Uiso calc PR 0.50 1 E 1
H H71B 0.4650 0.4149 0.9008 0.156 Uiso calc PR 0.50 1 E 1
H H71C 0.5494 0.5047 0.8733 0.156 Uiso calc PR 0.50 1 E 1
O O13' 0.2838(10) 1.0734(8) 0.7613(7) 0.045(2) Uani d PD 0.50 1 A 2
C C10' 1.0163(13) 0.2196(9) 0.3295(8) 0.097(4) Uani d PD 0.50 1 B 2
H H10B 0.9820 0.2003 0.2995 0.116 Uiso calc PR 0.50 1 B 2
H H10C 1.0312 0.1620 0.3635 0.116 Uiso calc PR 0.50 1 B 2
C C11' 1.1161(12) 0.2803(10) 0.2833(8) 0.083(3) Uani d PD 0.50 1 B 2
H H11' 1.1699 0.2460 0.2571 0.100 Uiso calc PR 0.50 1 B 2
C C12' 1.0774(15) 0.3605(10) 0.2315(8) 0.099(4) Uani d PD 0.50 1 B 2
H H12C 1.1383 0.4046 0.1965 0.148 Uiso calc PR 0.50 1 B 2
H H12D 1.0275 0.3940 0.2591 0.148 Uiso calc PR 0.50 1 B 2
H H12E 1.0420 0.3338 0.2061 0.148 Uiso calc PR 0.50 1 B 2
C C33' -0.1538(7) 1.1340(8) 0.6426(7) 0.065(3) Uani d PD 0.50 1 C 2
H H33B -0.1529 1.1803 0.5961 0.078 Uiso calc PR 0.50 1 C 2
H H33C -0.1621 1.1672 0.6780 0.078 Uiso calc PR 0.50 1 C 2
C C34' -0.2418(11) 1.0565(9) 0.6694(5) 0.083(3) Uani d PD 0.50 1 C 2
H H34' -0.3109 1.0848 0.6787 0.099 Uiso calc PR 0.50 1 C 2
C C35' -0.2249(12) 1.0239(11) 0.6053(8) 0.077(3) Uani d PD 0.50 1 C 2
H H35C -0.2793 0.9726 0.6175 0.116 Uiso calc PR 0.50 1 C 2
H H35D -0.1546 1.0013 0.5926 0.116 Uiso calc PR 0.50 1 C 2
H H35E -0.2300 1.0767 0.5644 0.116 Uiso calc PR 0.50 1 C 2
C C56' 0.3217(17) 0.7587(12) 1.0664(6) 0.100(3) Uani d PD 0.50 1 D 2
H H56' 0.3954 0.7427 1.0639 0.120 Uiso calc PR 0.50 1 D 2
C C43' -0.2037(10) 0.5897(7) 0.9698(8) 0.062(3) Uani d PD 0.50 1 A 2
H H43C -0.2430 0.5527 0.9521 0.074 Uiso calc PR 0.50 1 A 2
H H43D -0.2479 0.5902 1.0180 0.074 Uiso calc PR 0.50 1 A 2
C C44' -0.1002(12) 0.5566(14) 0.9692(12) 0.086(3) Uani d PD 0.50 1 A 2
H H44D -0.1099 0.4917 1.0025 0.129 Uiso calc PR 0.50 1 A 2
H H44E -0.0625 0.5974 0.9843 0.129 Uiso calc PR 0.50 1 A 2
H H44F -0.0588 0.5583 0.9204 0.129 Uiso calc PR 0.50 1 A 2
C C47' 0.1999(8) 1.1895(8) 0.6973(7) 0.0560(19) Uani d PD 0.50 1 A 2
H H47D 0.2083 1.2521 0.6609 0.084 Uiso calc PR 0.50 1 A 2
H H47E 0.1424 1.1872 0.7413 0.084 Uiso calc PR 0.50 1 A 2
H H47F 0.1826 1.1414 0.6789 0.084 Uiso calc PR 0.50 1 A 2
C C48' 0.3016(8) 1.1711(6) 0.7139(5) 0.0451(16) Uani d PD 0.50 1 A 2
H H48C 0.3621 1.1798 0.6692 0.054 Uiso calc PR 0.50 1 A 2
H H48D 0.3159 1.2140 0.7382 0.054 Uiso calc PR 0.50 1 A 2
C C57' 0.2763(18) 0.7969(14) 1.1273(12) 0.100(3) Uani d PD 0.50 1 D 2
H H57D 0.3152 0.8577 1.1161 0.150 Uiso calc PR 0.50 1 D 2
H H57E 0.2828 0.7523 1.1717 0.150 Uiso calc PR 0.50 1 D 2
H H57F 0.2013 0.8054 1.1337 0.150 Uiso calc PR 0.50 1 D 2
C C58' 0.2512(11) 0.6699(11) 1.0909(11) 0.083(3) Uani d PD 0.50 1 D 2
H H58C 0.2922 0.6246 1.0700 0.099 Uiso calc PR 0.50 1 D 2
H H58D 0.2316 0.6422 1.1439 0.099 Uiso calc PR 0.50 1 D 2
C C70' 0.4573(10) 0.5599(12) 0.8546(7) 0.080(3) Uani d PD 0.50 1 E 2
H H70C 0.4937 0.6247 0.8327 0.097 Uiso calc PR 0.50 1 E 2
H H70D 0.4295 0.5469 0.8193 0.097 Uiso calc PR 0.50 1 E 2
C C71' 0.5348(16) 0.4910(15) 0.8714(13) 0.104(5) Uani d PD 0.50 1 E 2
H H71D 0.5928 0.4963 0.8269 0.156 Uiso calc PR 0.50 1 E 2
H H71E 0.4989 0.4269 0.8926 0.156 Uiso calc PR 0.50 1 E 2
H H71F 0.5634 0.5048 0.9056 0.156 Uiso calc PR 0.50 1 E 2

loop_
_atom_site_aniso_label
_atom_site_aniso_U_11
_atom_site_aniso_U_22
_atom_site_aniso_U_33
_atom_site_aniso_U_12
_atom_site_aniso_U_13
_atom_site_aniso_U_23
Cd1 0.04321(18) 0.03671(17) 0.03397(16) 0.00355(13) -0.01944(13) -0.02036(13)
Cd2 0.03925(17) 0.03878(17) 0.02801(15) 0.00378(13) -0.01704(13) -0.00780(12)
Cd3 0.0615(2) 0.03331(17) 0.04287(19) 0.01652(15) -0.03101(17) -0.01193(14)
Na1 0.0275(8) 0.0355(8) 0.0398(9) 0.0010(6) -0.0123(7) -0.0210(7)
Na2 0.0511(11) 0.0358(9) 0.0397(9) 0.0089(8) -0.0246(8) -0.0058(7)
Na3 0.0635(12) 0.0334(9) 0.0298(9) 0.0043(8) -0.0205(8) -0.0029(7)
O1 0.0356(17) 0.0483(19) 0.0443(18) -0.0107(14) -0.0079(14) -0.0074(15)
O2 0.0344(15) 0.0329(15) 0.0447(17) -0.0042(12) -0.0224(13) -0.0160(13)
O3 0.0298(14) 0.0446(17) 0.0361(15) 0.0092(12) -0.0116(12) -0.0248(13)
O4 0.0273(14) 0.0431(17) 0.0412(16) 0.0036(12) -0.0149(12) -0.0173(14)
O5 0.0306(15) 0.0360(15) 0.0432(17) 0.0010(12) -0.0138(13) -0.0205(13)
O6 0.086(3) 0.059(2) 0.0393(19) 0.011(2) -0.030(2) -0.0132(18)
O7 0.0414(18) 0.0452(19) 0.053(2) 0.0094(15) -0.0158(16) -0.0131(16)
O8 0.0407(16) 0.0369(16) 0.0271(14) -0.0022(13) -0.0124(12) -0.0035(12)
O9 0.0492(19) 0.0413(17) 0.0335(16) -0.0083(14) -0.0129(14) -0.0138(13)
O10 0.089(3) 0.0356(19) 0.066(3) -0.009(2) 0.002(2) -0.0081(19)
O11 0.0550(19) 0.0307(15) 0.0338(15) 0.0039(13) -0.0225(14) -0.0103(12)
O12 0.091(3) 0.0356(18) 0.054(2) 0.0202(18) -0.038(2) -0.0166(16)
O13 0.057(3) 0.036(2) 0.039(4) 0.017(2) -0.008(3) -0.015(2)
O14 0.056(2) 0.0351(17) 0.057(2) 0.0094(15) -0.0331(18) -0.0104(15)
O15 0.065(2) 0.0385(17) 0.0294(15) 0.0123(15) -0.0224(15) -0.0064(13)
O16 0.064(2) 0.052(2) 0.0366(17) 0.0135(17) -0.0212(16) -0.0095(15)
O17 0.113(4) 0.040(2) 0.051(2) 0.033(2) -0.036(2) -0.0188(17)
O18 0.075(3) 0.0345(17) 0.0440(19) 0.0109(17) -0.0174(18) -0.0063(15)
O19 0.060(2) 0.054(2) 0.063(3) 0.0015(19) -0.002(2) -0.014(2)
N1 0.096(4) 0.093(3) 0.086(3) -0.014(3) -0.027(3) -0.066(3)
N2 0.098(4) 0.128(4) 0.087(3) 0.018(3) -0.034(3) -0.083(3)
N3 0.046(2) 0.074(3) 0.059(3) 0.008(2) -0.025(2) 0.009(2)
N4 0.051(3) 0.100(4) 0.066(3) 0.009(2) -0.024(2) 0.007(3)
N5 0.068(3) 0.084(3) 0.083(3) 0.012(3) -0.049(3) 0.004(3)
N6 0.071(3) 0.068(3) 0.064(3) 0.016(2) -0.038(2) 0.001(2)
C1 0.082(4) 0.059(4) 0.041(3) 0.001(3) 0.005(3) -0.009(3)
C2 0.043(3) 0.059(3) 0.055(3) 0.001(2) 0.001(2) -0.001(3)
C3 0.039(2) 0.034(2) 0.059(3) -0.0055(19) -0.027(2) 0.002(2)
C4 0.044(3) 0.047(3) 0.085(4) -0.010(2) -0.035(3) 0.003(3)
C5 0.069(4) 0.052(3) 0.132(7) -0.018(3) -0.074(5) -0.001(4)
C6 0.075(4) 0.045(3) 0.105(5) -0.004(3) -0.066(4) -0.021(3)
C7 0.069(4) 0.034(2) 0.079(4) -0.005(2) -0.054(3) -0.012(2)
C8 0.044(2) 0.0239(19) 0.056(3) -0.0022(17) -0.035(2) -0.0026(18)
C9 0.091(5) 0.066(4) 0.097(5) -0.001(3) -0.056(4) -0.051(4)
C10 0.125(6) 0.093(6) 0.093(5) -0.013(4) -0.024(4) -0.069(5)
C11 0.096(5) 0.101(5) 0.082(5) 0.017(4) -0.034(4) -0.066(4)
C12 0.122(6) 0.102(6) 0.088(6) 0.012(4) -0.038(4) -0.049(4)
C13 0.067(4) 0.120(6) 0.071(4) 0.026(4) -0.012(3) -0.073(5)
C14 0.048(3) 0.044(3) 0.042(3) 0.005(2) -0.001(2) -0.018(2)
C15 0.059(3) 0.049(3) 0.050(3) 0.014(3) 0.009(3) -0.019(2)
C16 0.036(3) 0.061(3) 0.072(4) 0.012(2) 0.007(3) -0.016(3)
C17 0.028(2) 0.051(3) 0.068(3) 0.005(2) -0.009(2) -0.016(3)
C18 0.032(2) 0.033(2) 0.042(2) 0.0047(17) -0.0070(18) -0.0095(18)
C19 0.037(2) 0.031(2) 0.034(2) 0.0047(17) -0.0047(18) -0.0112(17)
C20 0.038(2) 0.046(3) 0.055(3) 0.004(2) -0.029(2) -0.012(2)
C21 0.052(3) 0.041(2) 0.043(3) 0.000(2) -0.028(2) -0.010(2)
C22 0.045(3) 0.037(2) 0.051(3) 0.003(2) -0.018(2) -0.006(2)
C23 0.090(5) 0.040(3) 0.114(6) 0.012(3) -0.025(5) 0.004(4)
C24 0.071(4) 0.093(5) 0.082(5) 0.052(4) -0.034(4) -0.045(4)
C25 0.042(3) 0.058(3) 0.071(4) 0.012(2) -0.020(3) -0.030(3)
C26 0.048(3) 0.031(2) 0.041(2) -0.0031(19) -0.014(2) -0.0087(19)
C27 0.045(3) 0.053(3) 0.058(3) -0.004(2) -0.005(2) -0.014(3)
C28 0.061(4) 0.062(4) 0.044(3) -0.014(3) -0.003(3) -0.002(3)
C29 0.063(3) 0.054(3) 0.040(3) -0.012(3) -0.016(2) 0.006(2)
C30 0.049(3) 0.049(3) 0.033(2) -0.008(2) -0.018(2) -0.004(2)
C31 0.045(2) 0.031(2) 0.035(2) -0.0076(18) -0.0162(19) -0.0074(17)
C32 0.053(3) 0.076(4) 0.042(3) -0.002(3) -0.026(2) 0.014(3)
C33 0.058(3) 0.074(5) 0.059(5) 0.005(3) -0.033(3) -0.003(3)
C34 0.076(5) 0.096(5) 0.074(5) 0.004(4) -0.036(4) -0.013(4)
C35 0.071(5) 0.091(5) 0.072(4) 0.012(4) -0.037(4) -0.016(4)
C36 0.035(3) 0.137(7) 0.057(4) -0.004(3) -0.012(3) -0.027(4)
C37 0.046(3) 0.088(5) 0.059(4) -0.014(3) -0.002(3) -0.039(3)
C38 0.047(4) 0.113(7) 0.128(7) -0.013(4) 0.000(4) -0.058(6)
C39 0.070(5) 0.098(7) 0.160(10) -0.046(5) 0.018(6) -0.052(7)
C40 0.077(5) 0.065(5) 0.129(8) -0.027(4) 0.023(5) -0.033(5)
C41 0.072(4) 0.053(3) 0.075(4) -0.025(3) 0.015(3) -0.033(3)
C42 0.051(3) 0.055(3) 0.046(3) -0.009(2) 0.001(2) -0.032(2)
C43 0.053(5) 0.050(3) 0.066(4) -0.006(4) -0.008(4) -0.008(3)
C44 0.092(6) 0.072(4) 0.087(5) 0.004(5) -0.027(4) -0.017(4)
C45 0.068(3) 0.039(2) 0.040(2) -0.003(2) -0.023(2) -0.016(2)
C46 0.118(6) 0.065(4) 0.071(4) 0.011(4) -0.052(4) -0.042(3)
C47 0.060(4) 0.044(3) 0.066(4) -0.001(3) -0.033(3) -0.009(3)
C48 0.044(3) 0.043(3) 0.044(3) 0.001(3) -0.011(3) -0.012(3)
C49 0.058(3) 0.057(3) 0.040(3) 0.000(3) -0.005(2) -0.020(2)
C50 0.098(6) 0.095(5) 0.047(3) -0.044(5) -0.009(4) -0.004(3)
C51 0.093(6) 0.169(10) 0.054(4) -0.079(6) -0.003(4) -0.013(5)
C52 0.043(3) 0.148(8) 0.067(4) -0.014(4) -0.015(3) -0.034(5)
C53 0.036(3) 0.078(4) 0.057(3) 0.008(3) -0.016(2) -0.022(3)
C54 0.038(2) 0.051(3) 0.049(3) 0.014(2) -0.013(2) -0.025(2)
C55 0.048(3) 0.102(6) 0.084(5) 0.003(3) -0.040(3) -0.007(4)
C56 0.100(4) 0.109(5) 0.096(5) 0.015(4) -0.058(4) -0.016(4)
C57 0.082(5) 0.087(5) 0.080(5) 0.017(4) -0.050(4) -0.005(4)
C58 0.076(6) 0.072(6) 0.065(6) 0.016(4) -0.032(4) -0.018(4)
C59 0.087(4) 0.052(3) 0.040(3) 0.019(3) -0.038(3) -0.006(2)
C60 0.083(4) 0.033(2) 0.036(2) 0.006(2) -0.030(2) -0.0123(19)
C61 0.102(5) 0.037(3) 0.033(2) 0.004(3) -0.026(3) -0.009(2)
C62 0.095(5) 0.043(3) 0.030(2) -0.006(3) -0.012(3) -0.008(2)
C63 0.074(4) 0.056(3) 0.044(3) 0.000(3) -0.019(3) -0.015(2)
C64 0.070(3) 0.038(2) 0.031(2) 0.003(2) -0.021(2) -0.0108(19)
C65 0.073(3) 0.028(2) 0.035(2) 0.007(2) -0.027(2) -0.0130(18)
C66 0.058(3) 0.065(3) 0.047(3) 0.014(3) -0.020(3) -0.023(3)
C67 0.070(4) 0.067(4) 0.051(3) 0.027(3) -0.029(3) -0.028(3)
C68 0.102(5) 0.032(2) 0.043(3) 0.015(3) -0.021(3) -0.011(2)
C69 0.164(9) 0.069(4) 0.068(4) 0.034(5) -0.046(5) -0.039(4)
C70 0.084(6) 0.082(5) 0.071(4) 0.012(4) -0.016(4) -0.030(4)
C71 0.102(6) 0.102(6) 0.106(6) 0.022(5) -0.020(4) -0.045(4)
O13' 0.057(3) 0.036(2) 0.039(4) 0.017(2) -0.008(3) -0.015(2)
C10' 0.125(6) 0.093(6) 0.093(5) -0.013(4) -0.024(4) -0.069(5)
C11' 0.096(5) 0.101(5) 0.082(5) 0.017(4) -0.034(4) -0.066(4)
C12' 0.122(6) 0.102(6) 0.088(6) 0.012(4) -0.038(4) -0.049(4)
C33' 0.058(3) 0.074(5) 0.059(5) 0.005(3) -0.033(3) -0.003(3)
C34' 0.076(5) 0.096(5) 0.074(5) 0.004(4) -0.036(4) -0.013(4)
C35' 0.071(5) 0.091(5) 0.072(4) 0.012(4) -0.037(4) -0.016(4)
C56' 0.100(4) 0.109(5) 0.096(5) 0.015(4) -0.058(4) -0.016(4)
C43' 0.053(5) 0.050(3) 0.066(4) -0.006(4) -0.008(4) -0.008(3)
C44' 0.092(6) 0.072(4) 0.087(5) 0.004(5) -0.027(4) -0.017(4)
C47' 0.060(4) 0.044(3) 0.066(4) -0.001(3) -0.033(3) -0.009(3)
C48' 0.044(3) 0.043(3) 0.044(3) 0.001(3) -0.011(3) -0.012(3)
C57' 0.100(4) 0.109(5) 0.096(5) 0.015(4) -0.058(4) -0.016(4)
C58' 0.082(5) 0.087(5) 0.080(5) 0.017(4) -0.050(4) -0.005(4)
C70' 0.084(6) 0.082(5) 0.071(4) 0.012(4) -0.016(4) -0.030(4)
C71' 0.102(6) 0.102(6) 0.106(6) 0.022(5) -0.020(4) -0.045(4)

loop_
_atom_type_symbol
_atom_type_description
_atom_type_scat_dispersion_real
_atom_type_scat_dispersion_imag
_atom_type_scat_source
C C 0.0033 0.0016 'International Tables Vol C Tables 4.2.6.8 and 6.1.1.4'
H H 0.0000 0.0000 'International Tables Vol C Tables 4.2.6.8 and 6.1.1.4'
N N 0.0061 0.0033 'International Tables Vol C Tables 4.2.6.8 and 6.1.1.4'
O O 0.0106 0.0060 'International Tables Vol C Tables 4.2.6.8 and 6.1.1.4'
Na Na 0.0362 0.0249 'International Tables Vol C Tables 4.2.6.8 and 6.1.1.4'
Cd Cd -0.8075 1.2024 'International Tables Vol C Tables 4.2.6.8 and 6.1.1.4'

loop_
_geom_angle_atom_site_label_1
_geom_angle_atom_site_label_2
_geom_angle_atom_site_label_3
_geom_angle_site_symmetry_1
_geom_angle_site_symmetry_3
_geom_angle
O2 Cd1 O3 . . 109.54(10)
O2 Cd1 N2 . . 145.9(2)
O3 Cd1 N2 . . 79.30(16)
O2 Cd1 N1 . . 79.55(16)
O3 Cd1 N1 . . 136.9(2)
N2 Cd1 N1 . . 72.9(2)
O2 Cd1 O6 . . 107.98(14)
O3 Cd1 O6 . . 112.62(14)
N2 Cd1 O6 . . 97.7(2)
N1 Cd1 O6 . . 103.4(2)
O2 Cd1 O5 . . 80.03(10)
O3 Cd1 O5 . . 80.08(10)
N2 Cd1 O5 . . 133.9(2)
N1 Cd1 O5 . . 142.31(19)
O6 Cd1 O5 . . 54.44(12)
O9 Cd2 O8 . . 106.76(12)
O9 Cd2 N3 . . 138.91(17)
O8 Cd2 N3 . . 81.96(14)
O9 Cd2 O12 . . 111.44(13)
O8 Cd2 O12 . . 109.27(14)
N3 Cd2 O12 . . 102.56(19)
O9 Cd2 N4 . . 80.07(17)
O8 Cd2 N4 . . 143.63(18)
N3 Cd2 N4 . . 71.44(17)
O12 Cd2 N4 . . 100.6(2)
O9 Cd2 O11 . . 78.18(11)
O8 Cd2 O11 . . 79.22(11)
N3 Cd2 O11 . . 142.30(16)
O12 Cd2 O11 . . 54.89(11)
N4 Cd2 O11 . . 136.42(17)
O15 Cd3 O14 . . 112.82(12)
O15 Cd3 O17 . . 108.23(16)
O14 Cd3 O17 . . 101.21(15)
O15 Cd3 N6 . . 80.88(15)
O14 Cd3 N6 . . 150.75(18)
O17 Cd3 N6 . . 98.34(19)
O15 Cd3 N5 . . 136.80(19)
O14 Cd3 N5 . . 80.76(16)
O17 Cd3 N5 . . 108.8(2)
N6 Cd3 N5 . . 72.4(2)
O5 Na1 O3 . 2_766 104.14(12)
O5 Na1 O5 . 2_766 86.92(12)
O3 Na1 O5 2_766 2_766 81.32(11)
O5 Na1 O2 . . 81.02(11)
O3 Na1 O2 2_766 . 173.24(12)
O5 Na1 O2 2_766 . 103.52(12)
O5 Na1 O1 . . 146.28(13)
O3 Na1 O1 2_766 . 108.46(13)
O5 Na1 O1 2_766 . 106.10(13)
O2 Na1 O1 . . 65.85(12)
O5 Na1 O4 . 2_766 104.33(12)
O3 Na1 O4 2_766 2_766 65.00(11)
O5 Na1 O4 2_766 2_766 146.09(12)
O2 Na1 O4 . 2_766 109.74(11)
O1 Na1 O4 . 2_766 82.26(12)
O11 Na2 O14 . . 96.85(14)
O11 Na2 O8 . . 80.10(12)
O14 Na2 O8 . . 171.82(14)
O11 Na2 O18 . . 89.21(14)
O14 Na2 O18 . . 82.25(14)
O8 Na2 O18 . . 105.19(14)
O11 Na2 O13' . . 100.4(3)
O14 Na2 O13' . . 67.1(2)
O8 Na2 O13' . . 105.8(2)
O18 Na2 O13' . . 148.7(2)
O11 Na2 O7 . . 144.82(13)
O14 Na2 O7 . . 116.68(15)
O8 Na2 O7 . . 65.21(12)
O18 Na2 O7 . . 104.81(14)
O13' Na2 O7 . . 84.3(4)
O11 Na2 O13 . . 92.8(3)
O14 Na2 O13 . . 65.4(2)
O8 Na2 O13 . . 107.0(2)
O18 Na2 O13 . . 147.6(2)
O13' Na2 O13 . . 7.9(6)
O7 Na2 O13 . . 91.9(3)
O15 Na3 O9 . . 167.48(16)
O15 Na3 O11 . . 104.39(14)
O9 Na3 O11 . . 79.27(12)
O15 Na3 O10 . . 107.70(16)
O9 Na3 O10 . . 67.33(15)
O11 Na3 O10 . . 146.47(17)
O15 Na3 O18 . . 83.33(14)
O9 Na3 O18 . . 108.90(14)
O11 Na3 O18 . . 88.35(14)
O10 Na3 O18 . . 104.68(16)
O15 Na3 O16 . . 65.39(13)
O9 Na3 O16 . . 102.18(14)
O11 Na3 O16 . . 103.52(14)
O10 Na3 O16 . . 81.57(16)
O18 Na3 O16 . . 148.33(14)
C3 O1 C2 . . 118.9(4)
C3 O1 Na1 . . 109.8(2)
C2 O1 Na1 . . 127.3(3)
C8 O2 Cd1 . . 133.1(2)
C8 O2 Na1 . . 115.0(2)
Cd1 O2 Na1 . . 102.00(11)
C19 O3 Cd1 . . 132.7(2)
C19 O3 Na1 . 2_766 113.3(2)
Cd1 O3 Na1 . 2_766 101.80(12)
C18 O4 C20 . . 117.5(3)
C18 O4 Na1 . 2_766 106.3(2)
C20 O4 Na1 . 2_766 123.6(3)
C22 O5 Na1 . . 129.6(3)
C22 O5 Na1 . 2_766 136.6(3)
Na1 O5 Na1 . 2_766 93.08(12)
C22 O5 Cd1 . . 88.8(3)
Na1 O5 Cd1 . . 95.49(11)
Na1 O5 Cd1 2_766 . 95.24(11)
C22 O6 Cd1 . . 94.8(3)
C26 O7 C25 . . 117.3(4)
C26 O7 Na2 . . 111.2(2)
C25 O7 Na2 . . 121.0(3)
C31 O8 Cd2 . . 130.8(2)
C31 O8 Na2 . . 116.2(2)
Cd2 O8 Na2 . . 102.36(13)
C42 O9 Cd2 . . 134.6(3)
C42 O9 Na3 . . 114.2(3)
Cd2 O9 Na3 . . 104.02(13)
C41 O10 C43' . . 104.3(6)
C41 O10 C43 . . 127.9(6)
C41 O10 Na3 . . 109.9(3)
C43' O10 Na3 . . 137.9(7)
C43 O10 Na3 . . 117.8(7)
C45 O11 Na2 . . 129.8(3)
C45 O11 Na3 . . 136.4(3)
Na2 O11 Na3 . . 92.66(13)
C45 O11 Cd2 . . 87.9(3)
Na2 O11 Cd2 . . 97.62(12)
Na3 O11 Cd2 . . 96.82(12)
C45 O12 Cd2 . . 94.9(3)
C49 O13 C48 . . 136.3(10)
C49 O13 Na2 . . 109.7(6)
C48 O13 Na2 . . 113.1(7)
C54 O14 Cd3 . . 132.8(3)
C54 O14 Na2 . . 119.3(3)
Cd3 O14 Na2 . . 106.76(15)
C65 O15 Cd3 . . 133.5(2)
C65 O15 Na3 . . 116.6(3)
Cd3 O15 Na3 . . 105.86(14)
C64 O16 C66 . . 118.8(4)
C64 O16 Na3 . . 107.6(2)
C66 O16 Na3 . . 128.9(3)
C68 O17 Cd3 . . 104.0(3)
C68 O18 Na2 . . 129.0(4)
C68 O18 Na3 . . 140.2(4)
Na2 O18 Na3 . . 89.70(14)
C70 O19 H19 . . 120.5
C70' O19 H19 . . 119.3
C9 N1 C10' . . 112.9(8)
C9 N1 C10 . . 121.5(8)
C9 N1 Cd1 . . 129.5(4)
C10' N1 Cd1 . . 115.8(8)
C10 N1 Cd1 . . 108.9(7)
C13 N2 C12 . . 120.6(10)
C13 N2 C11' . . 116.0(8)
C13 N2 Cd1 . . 131.3(4)
C12 N2 Cd1 . . 106.7(10)
C11' N2 Cd1 . . 112.2(7)
C32 N3 C33 . . 113.8(6)
C32 N3 C33' . . 123.9(7)
C32 N3 Cd2 . . 127.6(4)
C33 N3 Cd2 . . 118.0(5)
C33' N3 Cd2 . . 105.8(6)
C36 N4 C34' . . 111.0(7)
C36 N4 C35 . . 126.7(8)
C36 N4 Cd2 . . 127.9(5)
C34' N4 Cd2 . . 115.8(6)
C35 N4 Cd2 . . 105.3(6)
C55 N5 C56 . . 121.7(9)
C55 N5 C56' . . 112.4(9)
C55 N5 Cd3 . . 127.9(4)
C56 N5 Cd3 . . 110.3(8)
C56' N5 Cd3 . . 118.9(8)
C59 N6 C58' . . 117.5(9)
C59 N6 C58 . . 123.9(8)
C59 N6 Cd3 . . 128.9(4)
C58' N6 Cd3 . . 112.2(8)
C58 N6 Cd3 . . 106.8(8)
C2 C1 H1A . . 109.5
C2 C1 H1B . . 109.5
H1A C1 H1B . . 109.5
C2 C1 H1C . . 109.5
H1A C1 H1C . . 109.5
H1B C1 H1C . . 109.5
O1 C2 C1 . . 108.6(5)
O1 C2 H2A . . 110.0
C1 C2 H2A . . 110.0
O1 C2 H2B . . 110.0
C1 C2 H2B . . 110.0
H2A C2 H2B . . 108.4
O1 C3 C4 . . 123.9(2)
O1 C3 C8 . . 116.1(2)
C4 C3 C8 . . 120.0
C5 C4 C3 . . 120.0
C5 C4 H4 . . 120.0
C3 C4 H4 . . 120.0
C4 C5 C6 . . 120.0
C4 C5 H5 . . 120.0
C6 C5 H5 . . 120.0
C7 C6 C5 . . 120.0
C7 C6 H6 . . 120.0
C5 C6 H6 . . 120.0
C8 C7 C6 . . 120.0
C8 C7 C9 . . 125.6(3)
C6 C7 C9 . . 114.3(3)
O2 C8 C7 . . 123.4(2)
O2 C8 C3 . . 116.5(2)
C7 C8 C3 . . 120.0
N1 C9 C7 . . 126.5(4)
N1 C9 H9 . . 116.7
C7 C9 H9 . . 116.7
N1 C10 C12 . . 114.9(14)
N1 C10 C11 . . 103.9(11)
C12 C10 C11 . . 103.6(9)
N1 C10 H10 . . 111.3
C12 C10 H10 . . 111.3
C11 C10 H10 . . 111.3
C10 C11 H11A . . 109.5
C10 C11 H11B . . 109.5
H11A C11 H11B . . 109.5
C10 C11 H11C . . 109.5
H11A C11 H11C . . 109.5
H11B C11 H11C . . 109.5
N2 C12 C10 . . 101.2(11)
N2 C12 H12A . . 111.5
C10 C12 H12A . . 111.5
N2 C12 H12B . . 111.5
C10 C12 H12B . . 111.5
H12A C12 H12B . . 109.3
N2 C13 C14 . . 125.6(5)
N2 C13 H13 . . 117.2
C14 C13 H13 . . 117.2
C15 C14 C19 . . 120.0
C15 C14 C13 . . 113.1(3)
C19 C14 C13 . . 126.8(3)
C14 C15 C16 . . 120.0
C14 C15 H15 . . 120.0
C16 C15 H15 . . 120.0
C17 C16 C15 . . 120.0
C17 C16 H16 . . 120.0
C15 C16 H16 . . 120.0
C16 C17 C18 . . 120.0
C16 C17 H17 . . 120.0
C18 C17 H17 . . 120.0
O4 C18 C19 . . 116.2(2)
O4 C18 C17 . . 123.8(2)
C19 C18 C17 . . 120.0
O3 C19 C18 . . 116.6(2)
O3 C19 C14 . . 123.3(2)
C18 C19 C14 . . 120.0
O4 C20 C21 . . 108.4(4)
O4 C20 H20A . . 110.0
C21 C20 H20A . . 110.0
O4 C20 H20B . . 110.0
C21 C20 H20B . . 110.0
H20A C20 H20B . . 108.4
C20 C21 H21A . . 109.5
C20 C21 H21B . . 109.5
H21A C21 H21B . . 109.5
C20 C21 H21C . . 109.5
H21A C21 H21C . . 109.5
H21B C21 H21C . . 109.5
O6 C22 O5 . . 121.9(4)
O6 C22 C23 . . 120.1(6)
O5 C22 C23 . . 118.0(6)
C22 C23 H23A . . 109.5
C22 C23 H23B . . 109.5
H23A C23 H23B . . 109.5
C22 C23 H23C . . 109.5
H23A C23 H23C . . 109.5
H23B C23 H23C . . 109.5
C25 C24 H24A . . 109.5
C25 C24 H24B . . 109.5
H24A C24 H24B . . 109.5
C25 C24 H24C . . 109.5
H24A C24 H24C . . 109.5
H24B C24 H24C . . 109.5
O7 C25 C24 . . 107.7(5)
O7 C25 H25A . . 110.2
C24 C25 H25A . . 110.2
O7 C25 H25B . . 110.2
C24 C25 H25B . . 110.2
H25A C25 H25B . . 108.5
O7 C26 C27 . . 123.2(2)
O7 C26 C31 . . 116.7(3)
C27 C26 C31 . . 120.0
C26 C27 C28 . . 120.0
C26 C27 H27 . . 120.0
C28 C27 H27 . . 120.0
C29 C28 C27 . . 120.0
C29 C28 H28 . . 120.0
C27 C28 H28 . . 120.0
C28 C29 C30 . . 120.0
C28 C29 H29 . . 120.0
C30 C29 H29 . . 120.0
C29 C30 C31 . . 120.0
C29 C30 C32 . . 113.3(3)
C31 C30 C32 . . 126.7(3)
O8 C31 C30 . . 123.9(2)
O8 C31 C26 . . 116.1(2)
C30 C31 C26 . . 120.0
N3 C32 C30 . . 127.8(4)
N3 C32 H32 . . 116.1
C30 C32 H32 . . 116.1
C34 C33 N3 . . 115.7(11)
C34 C33 C35 . . 109.2(8)
N3 C33 C35 . . 105.2(9)
C34 C33 H33 . . 108.8
N3 C33 H33 . . 108.8
C35 C33 H33 . . 108.8
C33 C34 H34A . . 109.5
C33 C34 H34B . . 109.5
H34A C34 H34B . . 109.5
C33 C34 H34C . . 109.5
H34A C34 H34C . . 109.5
H34B C34 H34C . . 109.5
C33 C35 N4 . . 108.2(9)
C33 C35 H35A . . 110.1
N4 C35 H35A . . 110.1
C33 C35 H35B . . 110.1
N4 C35 H35B . . 110.1
H35A C35 H35B . . 108.4
N4 C36 C37 . . 128.4(6)
N4 C36 H36 . . 115.8
C37 C36 H36 . . 115.8
C38 C37 C42 . . 120.0
C38 C37 C36 . . 115.1(4)
C42 C37 C36 . . 124.9(4)
C39 C38 C37 . . 120.0
C39 C38 H38 . . 120.0
C37 C38 H38 . . 120.0
C38 C39 C40 . . 120.0
C38 C39 H39 . . 120.0
C40 C39 H39 . . 120.0
C41 C40 C39 . . 120.0
C41 C40 H40 . . 120.0
C39 C40 H40 . . 120.0
O10 C41 C40 . . 123.1(3)
O10 C41 C42 . . 116.9(3)
C40 C41 C42 . . 120.0
O9 C42 C41 . . 116.0(3)
O9 C42 C37 . . 124.0(3)
C41 C42 C37 . . 120.0
O10 C43 C44 . . 119.0(11)
O10 C43 H43A . . 107.6
C44 C43 H43A . . 107.6
O10 C43 H43B . . 107.6
C44 C43 H43B . . 107.6
H43A C43 H43B . . 107.0
C43 C44 H44A . . 109.5
C43 C44 H44B . . 109.5
H44A C44 H44B . . 109.5
C43 C44 H44C . . 109.5
H44A C44 H44C . . 109.5
H44B C44 H44C . . 109.5
O12 C45 O11 . . 122.3(4)
O12 C45 C46 . . 120.0(5)
O11 C45 C46 . . 117.7(5)
C45 C46 H46A . . 109.5
C45 C46 H46B . . 109.5
H46A C46 H46B . . 109.5
C45 C46 H46C . . 109.5
H46A C46 H46C . . 109.5
H46B C46 H46C . . 109.5
C48 C47 H47A . . 109.5
C48 C47 H47B . . 109.5
H47A C47 H47B . . 109.5
C48 C47 H47C . . 109.5
H47A C47 H47C . . 109.5
H47B C47 H47C . . 109.5
O13 C48 C47 . . 117.1(10)
O13 C48 H48A . . 108.0
C47 C48 H48A . . 108.0
O13 C48 H48B . . 108.0
C47 C48 H48B . . 108.0
H48A C48 H48B . . 107.3
O13' C49 C50 . . 121.8(5)
O13' C49 C54 . . 117.9(5)
C50 C49 C54 . . 120.0
C50 C49 O13 . . 122.5(5)
C54 C49 O13 . . 116.7(6)
C51 C50 C49 . . 120.0
C51 C50 H50 . . 120.0
C49 C50 H50 . . 120.0
C50 C51 C52 . . 120.0
C50 C51 H51 . . 120.0
C52 C51 H51 . . 120.0
C53 C52 C51 . . 120.0
C53 C52 H52 . . 120.0
C51 C52 H52 . . 120.0
C52 C53 C54 . . 120.0
C52 C53 C55 . . 113.5(4)
C54 C53 C55 . . 126.3(4)
O14 C54 C53 . . 123.8(3)
O14 C54 C49 . . 116.2(3)
C53 C54 C49 . . 120.0
N5 C55 C53 . . 127.9(5)
N5 C55 H55 . . 116.0
C53 C55 H55 . . 116.0
N5 C56 C58 . . 114.8(14)
N5 C56 C57 . . 105.4(13)
C58 C56 C57 . . 103.4(8)
N5 C56 H56 . . 111.0
C58 C56 H56 . . 111.0
C57 C56 H56 . . 111.0
C56 C57 H57A . . 109.5
C56 C57 H57B . . 109.5
H57A C57 H57B . . 109.5
C56 C57 H57C . . 109.5
H57A C57 H57C . . 109.5
H57B C57 H57C . . 109.5
N6 C58 C56 . . 102.1(11)
N6 C58 H58A . . 111.4
C56 C58 H58A . . 111.4
N6 C58 H58B . . 111.4
C56 C58 H58B . . 111.4
H58A C58 H58B . . 109.2
N6 C59 C60 . . 127.5(4)
N6 C59 H59 . . 116.3
C60 C59 H59 . . 116.3
C61 C60 C65 . . 120.0
C61 C60 C59 . . 115.2(3)
C65 C60 C59 . . 124.5(3)
C60 C61 C62 . . 120.0
C60 C61 H61 . . 120.0
C62 C61 H61 . . 120.0
C63 C62 C61 . . 120.0
C63 C62 H62 . . 120.0
C61 C62 H62 . . 120.0
C62 C63 C64 . . 120.0
C62 C63 H63 . . 120.0
C64 C63 H63 . . 120.0
O16 C64 C63 . . 124.0(3)
O16 C64 C65 . . 115.9(3)
C63 C64 C65 . . 120.0
O15 C65 C64 . . 115.8(3)
O15 C65 C60 . . 124.1(3)
C64 C65 C60 . . 120.0
O16 C66 C67 . . 108.1(5)
O16 C66 H66A . . 110.1
C67 C66 H66A . . 110.1
O16 C66 H66B . . 110.1
C67 C66 H66B . . 110.1
H66A C66 H66B . . 108.4
C66 C67 H67A . . 109.5
C66 C67 H67B . . 109.5
H67A C67 H67B . . 109.5
C66 C67 H67C . . 109.5
H67A C67 H67C . . 109.5
H67B C67 H67C . . 109.5
O18 C68 O17 . . 122.4(5)
O18 C68 C69 . . 120.0(6)
O17 C68 C69 . . 117.6(6)
C68 C69 H69A . . 109.5
C68 C69 H69B . . 109.5
H69A C69 H69B . . 109.5
C68 C69 H69C . . 109.5
H69A C69 H69C . . 109.5
H69B C69 H69C . . 109.5
O19 C70 C71 . . 103.9(13)
O19 C70 H70A . . 111.0
C71 C70 H70A . . 111.0
O19 C70 H70B . . 111.0
C71 C70 H70B . . 111.0
H70A C70 H70B . . 109.0
C70 C71 H71A . . 109.5
C70 C71 H71B . . 109.5
H71A C71 H71B . . 109.5
C70 C71 H71C . . 109.5
H71A C71 H71C . . 109.5
H71B C71 H71C . . 109.5
C49 O13' C48' . . 107.8(8)
C49 O13' Na2 . . 115.5(6)
C48' O13' Na2 . . 136.7(6)
N1 C10' C11' . . 107.7(11)
N1 C10' H10B . . 110.2
C11' C10' H10B . . 110.2
N1 C10' H10C . . 110.2
C11' C10' H10C . . 110.2
H10B C10' H10C . . 108.5
N2 C11' C10' . . 112.5(13)
N2 C11' C12' . . 105.0(11)
C10' C11' C12' . . 102.1(8)
N2 C11' H11' . . 112.2
C10' C11' H11' . . 112.2
C12' C11' H11' . . 112.2
C11' C12' H12C . . 109.5
C11' C12' H12D . . 109.5
H12C C12' H12D . . 109.5
C11' C12' H12E . . 109.5
H12C C12' H12E . . 109.5
H12D C12' H12E . . 109.5
N3 C33' C34' . . 104.8(9)
N3 C33' H33B . . 110.8
C34' C33' H33B . . 110.8
N3 C33' H33C . . 110.8
C34' C33' H33C . . 110.8
H33B C33' H33C . . 108.9
N4 C34' C33' . . 104.2(9)
N4 C34' C35' . . 123.5(12)
C33' C34' C35' . . 103.1(8)
N4 C34' H34' . . 108.4
C33' C34' H34' . . 108.4
C35' C34' H34' . . 108.4
C34' C35' H35C . . 109.5
C34' C35' H35D . . 109.5
H35C C35' H35D . . 109.5
C34' C35' H35E . . 109.5
H35C C35' H35E . . 109.5
H35D C35' H35E . . 109.5
N5 C56' C58' . . 107.0(13)
N5 C56' C57' . . 119.7(16)
C58' C56' C57' . . 102.1(8)
N5 C56' H56' . . 109.2
C58' C56' H56' . . 109.2
C57' C56' H56' . . 109.2
O10 C43' C44' . . 97.4(11)
O10 C43' H43C . . 112.3
C44' C43' H43C . . 112.3
O10 C43' H43D . . 112.3
C44' C43' H43D . . 112.3
H43C C43' H43D . . 109.9
C43' C44' H44D . . 109.5
C43' C44' H44E . . 109.5
H44D C44' H44E . . 109.5
C43' C44' H44F . . 109.5
H44D C44' H44F . . 109.5
H44E C44' H44F . . 109.5
C48' C47' H47D . . 109.5
C48' C47' H47E . . 109.5
H47D C47' H47E . . 109.5
C48' C47' H47F . . 109.5
H47D C47' H47F . . 109.5
H47E C47' H47F . . 109.5
O13' C48' C47' . . 104.4(8)
O13' C48' H48C . . 110.9
C47' C48' H48C . . 110.9
O13' C48' H48D . . 110.9
C47' C48' H48D . . 110.9
H48C C48' H48D . . 108.9
C56' C57' H57D . . 109.5
C56' C57' H57E . . 109.5
H57D C57' H57E . . 109.5
C56' C57' H57F . . 109.5
H57D C57' H57F . . 109.5
H57E C57' H57F . . 109.5
N6 C58' C56' . . 115.9(13)
N6 C58' H58C . . 108.3
C56' C58' H58C . . 108.3
N6 C58' H58D . . 108.3
C56' C58' H58D . . 108.3
H58C C58' H58D . . 107.4
O19 C70' C71' . . 111.0(13)
O19 C70' H70C . . 109.4
C71' C70' H70C . . 109.4
O19 C70' H70D . . 109.4
C71' C70' H70D . . 109.4
H70C C70' H70D . . 108.0
C70' C71' H71D . . 109.5
C70' C71' H71E . . 109.5
H71D C71' H71E . . 109.5
C70' C71' H71F . . 109.5
H71D C71' H71F . . 109.5
H71E C71' H71F . . 109.5

loop_
_geom_bond_atom_site_label_1
_geom_bond_atom_site_label_2
_geom_bond_site_symmetry_2
_geom_bond_distance
Cd1 O2 . 2.219(3)
Cd1 O3 . 2.236(3)
Cd1 N2 . 2.277(6)
Cd1 N1 . 2.312(5)
Cd1 O6 . 2.335(4)
Cd1 O5 . 2.456(3)
Cd2 O9 . 2.206(3)
Cd2 O8 . 2.237(3)
Cd2 N3 . 2.282(5)
Cd2 O12 . 2.308(4)
Cd2 N4 . 2.315(5)
Cd2 O11 . 2.444(3)
Cd3 O15 . 2.181(4)
Cd3 O14 . 2.206(3)
Cd3 O17 . 2.259(4)
Cd3 N6 . 2.294(5)
Cd3 N5 . 2.316(6)
Na1 O5 . 2.313(3)
Na1 O3 2_766 2.316(3)
Na1 O5 2_766 2.324(3)
Na1 O2 . 2.323(3)
Na1 O1 . 2.449(3)
Na1 O4 2_766 2.511(3)
Na2 O11 . 2.300(4)
Na2 O14 . 2.347(4)
Na2 O8 . 2.345(3)
Na2 O18 . 2.346(4)
Na2 O13' . 2.405(12)
Na2 O7 . 2.475(4)
Na2 O13 . 2.499(12)
Na3 O15 . 2.288(3)
Na3 O9 . 2.301(4)
Na3 O11 . 2.305(3)
Na3 O10 . 2.377(5)
Na3 O18 . 2.376(5)
Na3 O16 . 2.477(4)
O1 C3 . 1.367(4)
O1 C2 . 1.439(7)
O2 C8 . 1.350(3)
O3 C19 . 1.345(3)
O3 Na1 2_766 2.316(3)
O4 C18 . 1.372(4)
O4 C20 . 1.433(5)
O4 Na1 2_766 2.511(3)
O5 C22 . 1.263(6)
O5 Na1 2_766 2.324(3)
O6 C22 . 1.247(7)
O7 C26 . 1.373(4)
O7 C25 . 1.441(6)
O8 C31 . 1.350(4)
O9 C42 . 1.330(4)
O10 C41 . 1.370(7)
O10 C43' . 1.431(8)
O10 C43 . 1.487(9)
O11 C45 . 1.266(6)
O12 C45 . 1.239(6)
O13 C49 . 1.393(8)
O13 C48 . 1.466(9)
O14 C54 . 1.338(4)
O15 C65 . 1.340(4)
O16 C64 . 1.374(4)
O16 C66 . 1.420(7)
O17 C68 . 1.266(7)
O18 C68 . 1.249(7)
O19 C70 . 1.437(9)
O19 C70' . 1.447(9)
O19 H19 . 0.8399
N1 C9 . 1.275(9)
N1 C10' . 1.464(9)
N1 C10 . 1.476(9)
N2 C13 . 1.289(9)
N2 C12 . 1.462(9)
N2 C11' . 1.463(9)
N3 C32 . 1.288(8)
N3 C33 . 1.469(8)
N3 C33' . 1.502(9)
N4 C36 . 1.297(9)
N4 C34' . 1.455(9)
N4 C35 . 1.490(9)
N5 C55 . 1.270(9)
N5 C56 . 1.470(9)
N5 C56' . 1.470(9)
N6 C59 . 1.263(8)
N6 C58' . 1.460(9)
N6 C58 . 1.480(9)
C1 C2 . 1.490(10)
C1 H1A . 0.9800
C1 H1B . 0.9800
C1 H1C . 0.9800
C2 H2A . 0.9900
C2 H2B . 0.9900
C3 C4 . 1.3900
C3 C8 . 1.3900
C4 C5 . 1.3900
C4 H4 . 0.9500
C5 C6 . 1.3900
C5 H5 . 0.9500
C6 C7 . 1.3900
C6 H6 . 0.9500
C7 C8 . 1.3900
C7 C9 . 1.464(8)
C9 H9 . 0.9500
C10 C12 . 1.493(10)
C10 C11 . 1.517(10)
C10 H10 . 1.0000
C11 H11A . 0.9800
C11 H11B . 0.9800
C11 H11C . 0.9800
C12 H12A . 0.9900
C12 H12B . 0.9900
C13 C14 . 1.421(7)
C13 H13 . 0.9500
C14 C15 . 1.3900
C14 C19 . 1.3900
C15 C16 . 1.3900
C15 H15 . 0.9500
C16 C17 . 1.3900
C16 H16 . 0.9500
C17 C18 . 1.3900
C17 H17 . 0.9500
C18 C19 . 1.3900
C20 C21 . 1.496(7)
C20 H20A . 0.9900
C20 H20B . 0.9900
C21 H21A . 0.9800
C21 H21B . 0.9800
C21 H21C . 0.9800
C22 C23 . 1.514(8)
C23 H23A . 0.9800
C23 H23B . 0.9800
C23 H23C . 0.9800
C24 C25 . 1.489(9)
C24 H24A . 0.9800
C24 H24B . 0.9800
C24 H24C . 0.9800
C25 H25A . 0.9900
C25 H25B . 0.9900
C26 C27 . 1.3900
C26 C31 . 1.3900
C27 C28 . 1.3900
C27 H27 . 0.9500
C28 C29 . 1.3900
C28 H28 . 0.9500
C29 C30 . 1.3900
C29 H29 . 0.9500
C30 C31 . 1.3900
C30 C32 . 1.455(6)
C32 H32 . 0.9500
C33 C34 . 1.454(9)
C33 C35 . 1.492(9)
C33 H33 . 1.0000
C34 H34A . 0.9800
C34 H34B . 0.9800
C34 H34C . 0.9800
C35 H35A . 0.9900
C35 H35B . 0.9900
C36 C37 . 1.447(9)
C36 H36 . 0.9500
C37 C38 . 1.3900
C37 C42 . 1.3900
C38 C39 . 1.3900
C38 H38 . 0.9500
C39 C40 . 1.3900
C39 H39 . 0.9500
C40 C41 . 1.3900
C40 H40 . 0.9500
C41 C42 . 1.3900
C43 C44 . 1.494(10)
C43 H43A . 0.9900
C43 H43B . 0.9900
C44 H44A . 0.9800
C44 H44B . 0.9800
C44 H44C . 0.9800
C45 C46 . 1.516(7)
C46 H46A . 0.9800
C46 H46B . 0.9800
C46 H46C . 0.9800
C47 C48 . 1.488(9)
C47 H47A . 0.9800
C47 H47B . 0.9800
C47 H47C . 0.9800
C48 H48A . 0.9900
C48 H48B . 0.9900
C49 O13' . 1.379(8)
C49 C50 . 1.3900
C49 C54 . 1.3900
C50 C51 . 1.3900
C50 H50 . 0.9500
C51 C52 . 1.3900
C51 H51 . 0.9500
C52 C53 . 1.3900
C52 H52 . 0.9500
C53 C54 . 1.3900
C53 C55 . 1.432(8)
C55 H55 . 0.9500
C56 C58 . 1.488(10)
C56 C57 . 1.511(10)
C56 H56 . 1.0000
C57 H57A . 0.9800
C57 H57B . 0.9800
C57 H57C . 0.9800
C58 H58A . 0.9900
C58 H58B . 0.9900
C59 C60 . 1.466(7)
C59 H59 . 0.9500
C60 C61 . 1.3900
C60 C65 . 1.3901
C61 C62 . 1.3900
C61 H61 . 0.9500
C62 C63 . 1.3900
C62 H62 . 0.9500
C63 C64 . 1.3900
C63 H63 . 0.9500
C64 C65 . 1.3900
C66 C67 . 1.489(8)
C66 H66A . 0.9900
C66 H66B . 0.9900
C67 H67A . 0.9800
C67 H67B . 0.9800
C67 H67C . 0.9800
C68 C69 . 1.513(8)
C69 H69A . 0.9800
C69 H69B . 0.9800
C69 H69C . 0.9800
C70 C71 . 1.493(10)
C70 H70A . 0.9900
C70 H70B . 0.9900
C71 H71A . 0.9800
C71 H71B . 0.9800
C71 H71C . 0.9800
O13' C48' . 1.455(9)
C10' C11' . 1.481(10)
C10' H10B . 0.9900
C10' H10C . 0.9900
C11' C12' . 1.542(10)
C11' H11' . 1.0000
C12' H12C . 0.9800
C12' H12D . 0.9800
C12' H12E . 0.9800
C33' C34' . 1.502(9)
C33' H33B . 0.9900
C33' H33C . 0.9900
C34' C35' . 1.510(9)
C34' H34' . 1.0000
C35' H35C . 0.9800
C35' H35D . 0.9800
C35' H35E . 0.9800
C56' C58' . 1.491(10)
C56' C57' . 1.504(10)
C56' H56' . 1.0000
C43' C44' . 1.461(10)
C43' H43C . 0.9900
C43' H43D . 0.9900
C44' H44D . 0.9800
C44' H44E . 0.9800
C44' H44F . 0.9800
C47' C48' . 1.505(9)
C47' H47D . 0.9800
C47' H47E . 0.9800
C47' H47F . 0.9800
C48' H48C . 0.9900
C48' H48D . 0.9900
C57' H57D . 0.9800
C57' H57E . 0.9800
C57' H57F . 0.9800
C58' H58C . 0.9900
C58' H58D . 0.9900
C70' C71' . 1.495(10)
C70' H70C . 0.9900
C70' H70D . 0.9900
C71' H71D . 0.9800
C71' H71E . 0.9800
C71' H71F . 0.9800

loop_
_geom_hbond_atom_site_label_D
_geom_hbond_atom_site_label_H
_geom_hbond_atom_site_label_A
_geom_hbond_distance_DH
_geom_hbond_distance_HA
_geom_hbond_distance_DA
_geom_hbond_angle_DHA
O19 H19 O17 0.84 1.99 2.730(7) 146

loop_
_geom_torsion_atom_site_label_1
_geom_torsion_atom_site_label_2
_geom_torsion_atom_site_label_3
_geom_torsion_atom_site_label_4
_geom_torsion_site_symmetry_1
_geom_torsion_site_symmetry_4
_geom_torsion
O5 Na1 O1 C3 . . -21.7(4)
O3 Na1 O1 C3 2_766 . 142.8(2)
O5 Na1 O1 C3 2_766 . -131.1(2)
O2 Na1 O1 C3 . . -33.2(2)
O4 Na1 O1 C3 2_766 . 82.5(3)
O5 Na1 O1 C2 . . -178.6(4)
O3 Na1 O1 C2 2_766 . -14.1(4)
O5 Na1 O1 C2 2_766 . 72.0(4)
O2 Na1 O1 C2 . . 169.9(4)
O4 Na1 O1 C2 2_766 . -74.4(4)
O3 Cd1 O2 C8 . . -151.3(3)
N2 Cd1 O2 C8 . . -51.3(5)
N1 Cd1 O2 C8 . . -15.1(3)
O6 Cd1 O2 C8 . . 85.7(3)
O5 Cd1 O2 C8 . . 133.1(3)
O3 Cd1 O2 Na1 . . 66.45(14)
N2 Cd1 O2 Na1 . . 166.4(3)
N1 Cd1 O2 Na1 . . -157.3(2)
O6 Cd1 O2 Na1 . . -56.53(15)
O5 Cd1 O2 Na1 . . -9.20(11)
O5 Na1 O2 C8 . . -140.7(2)
O5 Na1 O2 C8 2_766 . 134.7(2)
O1 Na1 O2 C8 . . 32.8(2)
O4 Na1 O2 C8 2_766 . -38.6(3)
O5 Na1 O2 Cd1 . . 9.74(12)
O5 Na1 O2 Cd1 2_766 . -74.87(14)
O1 Na1 O2 Cd1 . . -176.69(15)
O4 Na1 O2 Cd1 2_766 . 111.84(12)
O2 Cd1 O3 C19 . . 156.1(3)
N2 Cd1 O3 C19 . . 10.2(4)
N1 Cd1 O3 C19 . . 60.5(4)
O6 Cd1 O3 C19 . . -83.7(3)
O5 Cd1 O3 C19 . . -128.3(3)
O2 Cd1 O3 Na1 . 2_766 -66.05(14)
N2 Cd1 O3 Na1 . 2_766 148.1(2)
N1 Cd1 O3 Na1 . 2_766 -161.6(2)
O6 Cd1 O3 Na1 . 2_766 54.13(16)
O5 Cd1 O3 Na1 . 2_766 9.56(12)
O3 Na1 O5 C22 2_766 . -91.2(4)
O5 Na1 O5 C22 2_766 . -171.5(4)
O2 Na1 O5 C22 . . 84.3(4)
O1 Na1 O5 C22 . . 73.7(5)
O4 Na1 O5 C22 2_766 . -23.9(4)
O3 Na1 O5 Na1 2_766 2_766 80.24(12)
O5 Na1 O5 Na1 2_766 2_766 0.0
O2 Na1 O5 Na1 . 2_766 -104.21(12)
O1 Na1 O5 Na1 . 2_766 -114.8(2)
O4 Na1 O5 Na1 2_766 2_766 147.57(12)
O3 Na1 O5 Cd1 2_766 . 175.82(10)
O5 Na1 O5 Cd1 2_766 . 95.57(12)
O2 Na1 O5 Cd1 . . -8.64(10)
O1 Na1 O5 Cd1 . . -19.3(3)
O4 Na1 O5 Cd1 2_766 . -116.86(11)
O2 Cd1 O5 C22 . . -120.6(3)
O3 Cd1 O5 C22 . . 127.4(3)
N2 Cd1 O5 C22 . . 62.8(4)
N1 Cd1 O5 C22 . . -62.5(4)
O6 Cd1 O5 C22 . . 0.2(3)
O2 Cd1 O5 Na1 . . 9.08(11)
O3 Cd1 O5 Na1 . . -102.97(12)
N2 Cd1 O5 Na1 . . -167.5(2)
N1 Cd1 O5 Na1 . . 67.2(3)
O6 Cd1 O5 Na1 . . 129.79(19)
O2 Cd1 O5 Na1 . 2_766 102.69(12)
O3 Cd1 O5 Na1 . 2_766 -9.36(11)
N2 Cd1 O5 Na1 . 2_766 -73.9(3)
N1 Cd1 O5 Na1 . 2_766 160.8(3)
O6 Cd1 O5 Na1 . 2_766 -136.60(19)
O2 Cd1 O6 C22 . . 62.7(3)
O3 Cd1 O6 C22 . . -58.3(4)
N2 Cd1 O6 C22 . . -139.9(4)
N1 Cd1 O6 C22 . . 145.9(3)
O5 Cd1 O6 C22 . . -0.2(3)
O11 Na2 O7 C26 . . 19.7(4)
O14 Na2 O7 C26 . . -141.1(2)
O8 Na2 O7 C26 . . 30.1(2)
O18 Na2 O7 C26 . . 130.3(3)
O13' Na2 O7 C26 . . -80.2(3)
O13 Na2 O7 C26 . . -77.8(3)
O11 Na2 O7 C25 . . 163.6(3)
O14 Na2 O7 C25 . . 2.7(4)
O8 Na2 O7 C25 . . 173.9(4)
O18 Na2 O7 C25 . . -85.9(4)
O13' Na2 O7 C25 . . 63.6(4)
O13 Na2 O7 C25 . . 66.0(4)
O9 Cd2 O8 C31 . . 150.4(3)
N3 Cd2 O8 C31 . . 11.6(3)
O12 Cd2 O8 C31 . . -88.9(3)
N4 Cd2 O8 C31 . . 54.4(4)
O11 Cd2 O8 C31 . . -135.6(3)
O9 Cd2 O8 Na2 . . -67.66(14)
N3 Cd2 O8 Na2 . . 153.5(2)
O12 Cd2 O8 Na2 . . 52.99(15)
N4 Cd2 O8 Na2 . . -163.7(3)
O11 Cd2 O8 Na2 . . 6.37(12)
O11 Na2 O8 C31 . . 141.9(3)
O18 Na2 O8 C31 . . -131.7(3)
O13' Na2 O8 C31 . . 43.8(4)
O7 Na2 O8 C31 . . -32.1(2)
O13 Na2 O8 C31 . . 52.0(4)
O11 Na2 O8 Cd2 . . -6.76(12)
O18 Na2 O8 Cd2 . . 79.70(16)
O13' Na2 O8 Cd2 . . -104.9(4)
O7 Na2 O8 Cd2 . . 179.28(16)
O13 Na2 O8 Cd2 . . -96.7(3)
O8 Cd2 O9 C42 . . -148.3(3)
N3 Cd2 O9 C42 . . -51.2(5)
O12 Cd2 O9 C42 . . 92.5(4)
N4 Cd2 O9 C42 . . -5.1(4)
O11 Cd2 O9 C42 . . 137.0(4)
O8 Cd2 O9 Na3 . . 64.69(15)
N3 Cd2 O9 Na3 . . 161.7(2)
O12 Cd2 O9 Na3 . . -54.56(18)
N4 Cd2 O9 Na3 . . -152.1(2)
O11 Cd2 O9 Na3 . . -10.08(13)
O15 Na3 O9 C42 . . -36.0(8)
O11 Na3 O9 C42 . . -144.2(3)
O10 Na3 O9 C42 . . 32.8(3)
O18 Na3 O9 C42 . . 131.3(3)
O16 Na3 O9 C42 . . -42.5(3)
O15 Na3 O9 Cd2 . . 118.9(6)
O11 Na3 O9 Cd2 . . 10.66(14)
O10 Na3 O9 Cd2 . . -172.30(19)
O18 Na3 O9 Cd2 . . -73.83(17)
O16 Na3 O9 Cd2 . . 112.35(15)
O15 Na3 O10 C41 . . 136.5(3)
O9 Na3 O10 C41 . . -31.2(3)
O11 Na3 O10 C41 . . -26.0(5)
O18 Na3 O10 C41 . . -135.9(3)
O16 Na3 O10 C41 . . 75.8(3)
O15 Na3 O10 C43' . . -6.0(10)
O9 Na3 O10 C43' . . -173.7(10)
O11 Na3 O10 C43' . . -168.4(10)
O18 Na3 O10 C43' . . 81.6(10)
O16 Na3 O10 C43' . . -66.7(10)
O15 Na3 O10 C43 . . -21.8(8)
O9 Na3 O10 C43 . . 170.4(8)
O11 Na3 O10 C43 . . 175.7(8)
O18 Na3 O10 C43 . . 65.7(8)
O16 Na3 O10 C43 . . -82.5(8)
O14 Na2 O11 C45 . . 84.8(4)
O8 Na2 O11 C45 . . -87.5(4)
O18 Na2 O11 C45 . . 166.9(4)
O13' Na2 O11 C45 . . 16.9(4)
O7 Na2 O11 C45 . . -78.0(5)
O13 Na2 O11 C45 . . 19.3(4)
O14 Na2 O11 Na3 . . -84.33(13)
O8 Na2 O11 Na3 . . 103.34(12)
O18 Na2 O11 Na3 . . -2.23(14)
O13' Na2 O11 Na3 . . -152.3(2)
O7 Na2 O11 Na3 . . 112.9(2)
O13 Na2 O11 Na3 . . -149.9(2)
O14 Na2 O11 Cd2 . . 178.42(12)
O8 Na2 O11 Cd2 . . 6.09(11)
O18 Na2 O11 Cd2 . . -99.48(13)
O13' Na2 O11 Cd2 . . 110.5(2)
O7 Na2 O11 Cd2 . . 15.6(3)
O13 Na2 O11 Cd2 . . 112.9(2)
O15 Na3 O11 C45 . . -83.0(5)
O9 Na3 O11 C45 . . 84.8(4)
O10 Na3 O11 C45 . . 79.8(5)
O18 Na3 O11 C45 . . -165.6(4)
O16 Na3 O11 C45 . . -15.3(5)
O15 Na3 O11 Na2 . . 84.88(15)
O9 Na3 O11 Na2 . . -107.39(13)
O10 Na3 O11 Na2 . . -112.3(3)
O18 Na3 O11 Na2 . . 2.20(13)
O16 Na3 O11 Na2 . . 152.51(13)
O15 Na3 O11 Cd2 . . -177.12(13)
O9 Na3 O11 Cd2 . . -9.39(12)
O10 Na3 O11 Cd2 . . -14.3(3)
O18 Na3 O11 Cd2 . . 100.21(14)
O16 Na3 O11 Cd2 . . -109.48(13)
O9 Cd2 O11 C45 . . -126.7(3)
O8 Cd2 O11 C45 . . 123.5(3)
N3 Cd2 O11 C45 . . 62.1(4)
O12 Cd2 O11 C45 . . 0.5(3)
N4 Cd2 O11 C45 . . -65.1(4)
O9 Cd2 O11 Na2 . . 103.45(14)
O8 Cd2 O11 Na2 . . -6.40(12)
N3 Cd2 O11 Na2 . . -67.8(3)
O12 Cd2 O11 Na2 . . -129.40(19)
N4 Cd2 O11 Na2 . . 165.0(3)
O9 Cd2 O11 Na3 . . 9.84(13)
O8 Cd2 O11 Na3 . . -100.02(13)
N3 Cd2 O11 Na3 . . -161.4(2)
O12 Cd2 O11 Na3 . . 137.0(2)
N4 Cd2 O11 Na3 . . 71.4(3)
O9 Cd2 O12 C45 . . 56.5(4)
O8 Cd2 O12 C45 . . -61.3(4)
N3 Cd2 O12 C45 . . -147.0(3)
N4 Cd2 O12 C45 . . 139.9(4)
O11 Cd2 O12 C45 . . -0.5(3)
O11 Na2 O13 C49 . . 125.7(8)
O14 Na2 O13 C49 . . 29.5(6)
O8 Na2 O13 C49 . . -153.8(7)
O18 Na2 O13 C49 . . 32.7(12)
O13' Na2 O13 C49 . . -72(2)
O7 Na2 O13 C49 . . -89.1(8)
O11 Na2 O13 C48 . . -63.0(9)
O14 Na2 O13 C48 . . -159.2(10)
O8 Na2 O13 C48 . . 17.5(9)
O18 Na2 O13 C48 . . -156.0(6)
O13' Na2 O13 C48 . . 100(3)
O7 Na2 O13 C48 . . 82.1(9)
O15 Cd3 O14 C54 . . 135.1(4)
O17 Cd3 O14 C54 . . -109.5(4)
N6 Cd3 O14 C54 . . 21.5(6)
N5 Cd3 O14 C54 . . -2.0(4)
O15 Cd3 O14 Na2 . . -57.65(18)
O17 Cd3 O14 Na2 . . 57.77(19)
N6 Cd3 O14 Na2 . . -171.2(3)
N5 Cd3 O14 Na2 . . 165.2(2)
O11 Na2 O14 C54 . . -116.5(3)
O18 Na2 O14 C54 . . 155.2(3)
O13' Na2 O14 C54 . . -18.1(4)
O7 Na2 O14 C54 . . 52.5(3)
O13 Na2 O14 C54 . . -26.5(4)
O11 Na2 O14 Cd3 . . 74.19(16)
O18 Na2 O14 Cd3 . . -14.08(16)
O13' Na2 O14 Cd3 . . 172.6(4)
O7 Na2 O14 Cd3 . . -116.81(16)
O13 Na2 O14 Cd3 . . 164.2(4)
O14 Cd3 O15 C65 . . -152.4(3)
O17 Cd3 O15 C65 . . 96.5(4)
N6 Cd3 O15 C65 . . 0.6(4)
N5 Cd3 O15 C65 . . -51.3(4)
O14 Cd3 O15 Na3 . . 52.04(18)
O17 Cd3 O15 Na3 . . -59.09(17)
N6 Cd3 O15 Na3 . . -154.9(2)
N5 Cd3 O15 Na3 . . 153.2(2)
O9 Na3 O15 C65 . . 27.2(8)
O11 Na3 O15 C65 . . 132.8(3)
O10 Na3 O15 C65 . . -37.4(3)
O18 Na3 O15 C65 . . -140.7(3)
O16 Na3 O15 C65 . . 34.2(3)
O9 Na3 O15 Cd3 . . -172.4(6)
O11 Na3 O15 Cd3 . . -66.86(17)
O10 Na3 O15 Cd3 . . 123.03(17)
O18 Na3 O15 Cd3 . . 19.70(15)
O16 Na3 O15 Cd3 . . -165.37(18)
O15 Na3 O16 C64 . . -35.2(2)
O9 Na3 O16 C64 . . 143.3(3)
O11 Na3 O16 C64 . . -135.0(3)
O10 Na3 O16 C64 . . 78.8(3)
O18 Na3 O16 C64 . . -25.6(4)
O15 Na3 O16 C66 . . 170.0(5)
O9 Na3 O16 C66 . . -11.6(5)
O11 Na3 O16 C66 . . 70.1(5)
O10 Na3 O16 C66 . . -76.1(5)
O18 Na3 O16 C66 . . 179.6(4)
O15 Cd3 O17 C68 . . 55.4(4)
O14 Cd3 O17 C68 . . -63.4(4)
N6 Cd3 O17 C68 . . 138.5(4)
N5 Cd3 O17 C68 . . -147.3(4)
O11 Na2 O18 C68 . . -167.6(5)
O14 Na2 O18 C68 . . -70.6(5)
O8 Na2 O18 C68 . . 112.9(5)
O13' Na2 O18 C68 . . -58.7(9)
O7 Na2 O18 C68 . . 45.0(5)
O13 Na2 O18 C68 . . -73.6(8)
O11 Na2 O18 Na3 . . 2.16(13)
O14 Na2 O18 Na3 . . 99.18(15)
O8 Na2 O18 Na3 . . -77.36(15)
O13' Na2 O18 Na3 . . 111.1(7)
O7 Na2 O18 Na3 . . -145.18(13)
O13 Na2 O18 Na3 . . 96.2(6)
O15 Na3 O18 C68 . . 60.7(6)
O9 Na3 O18 C68 . . -116.5(6)
O11 Na3 O18 C68 . . 165.4(6)
O10 Na3 O18 C68 . . -45.9(6)
O16 Na3 O18 C68 . . 51.9(7)
O15 Na3 O18 Na2 . . -106.85(15)
O9 Na3 O18 Na2 . . 75.91(16)
O11 Na3 O18 Na2 . . -2.16(13)
O10 Na3 O18 Na2 . . 146.55(16)
O16 Na3 O18 Na2 . . -115.7(3)
O2 Cd1 N1 C9 . . 11.6(7)
O3 Cd1 N1 C9 . . 119.1(7)
N2 Cd1 N1 C9 . . 171.3(8)
O6 Cd1 N1 C9 . . -94.6(7)
O5 Cd1 N1 C9 . . -46.6(9)
O2 Cd1 N1 C10' . . -151.9(9)
O3 Cd1 N1 C10' . . -44.4(9)
N2 Cd1 N1 C10' . . 7.9(9)
O6 Cd1 N1 C10' . . 101.9(9)
O5 Cd1 N1 C10' . . 149.9(8)
O2 Cd1 N1 C10 . . -170.5(8)
O3 Cd1 N1 C10 . . -63.1(8)
N2 Cd1 N1 C10 . . -10.8(8)
O6 Cd1 N1 C10 . . 83.3(8)
O5 Cd1 N1 C10 . . 131.2(7)
O2 Cd1 N2 C13 . . -115.5(8)
O3 Cd1 N2 C13 . . -6.3(8)
N1 Cd1 N2 C13 . . -152.9(9)
O6 Cd1 N2 C13 . . 105.4(9)
O5 Cd1 N2 C13 . . 58.5(10)
O2 Cd1 N2 C12 . . 78.8(8)
O3 Cd1 N2 C12 . . -172.1(7)
N1 Cd1 N2 C12 . . 41.3(7)
O6 Cd1 N2 C12 . . -60.4(7)
O5 Cd1 N2 C12 . . -107.2(7)
O2 Cd1 N2 C11' . . 55.6(9)
O3 Cd1 N2 C11' . . 164.7(8)
N1 Cd1 N2 C11' . . 18.1(8)
O6 Cd1 N2 C11' . . -83.6(8)
O5 Cd1 N2 C11' . . -130.4(7)
O9 Cd2 N3 C32 . . -116.0(6)
O8 Cd2 N3 C32 . . -9.7(6)
O12 Cd2 N3 C32 . . 98.4(7)
N4 Cd2 N3 C32 . . -164.5(7)
O11 Cd2 N3 C32 . . 50.9(8)
O9 Cd2 N3 C33 . . 54.8(8)
O8 Cd2 N3 C33 . . 161.1(7)
O12 Cd2 N3 C33 . . -90.8(7)
N4 Cd2 N3 C33 . . 6.2(7)
O11 Cd2 N3 C33 . . -138.4(7)
O9 Cd2 N3 C33' . . 82.3(6)
O8 Cd2 N3 C33' . . -171.4(5)
O12 Cd2 N3 C33' . . -63.3(5)
N4 Cd2 N3 C33' . . 33.8(5)
O11 Cd2 N3 C33' . . -110.8(5)
O9 Cd2 N4 C36 . . 0.8(7)
O8 Cd2 N4 C36 . . 105.6(7)
N3 Cd2 N4 C36 . . 150.8(8)
O12 Cd2 N4 C36 . . -109.4(7)
O11 Cd2 N4 C36 . . -60.2(8)
O9 Cd2 N4 C34' . . -150.9(8)
O8 Cd2 N4 C34' . . -46.1(9)
N3 Cd2 N4 C34' . . -0.9(8)
O12 Cd2 N4 C34' . . 98.9(8)
O11 Cd2 N4 C34' . . 148.1(7)
O9 Cd2 N4 C35 . . 175.7(6)
O8 Cd2 N4 C35 . . -79.5(7)
N3 Cd2 N4 C35 . . -34.4(6)
O12 Cd2 N4 C35 . . 65.5(6)
O11 Cd2 N4 C35 . . 114.7(5)
O15 Cd3 N5 C55 . . -117.5(7)
O14 Cd3 N5 C55 . . -3.8(8)
O17 Cd3 N5 C55 . . 95.0(8)
N6 Cd3 N5 C55 . . -172.0(8)
O15 Cd3 N5 C56 . . 65.9(10)
O14 Cd3 N5 C56 . . 179.5(9)
O17 Cd3 N5 C56 . . -81.7(9)
N6 Cd3 N5 C56 . . 11.3(9)
O15 Cd3 N5 C56' . . 52.1(11)
O14 Cd3 N5 C56' . . 165.7(11)
O17 Cd3 N5 C56' . . -95.5(11)
N6 Cd3 N5 C56' . . -2.4(10)
O15 Cd3 N6 C59 . . 1.6(6)
O14 Cd3 N6 C59 . . 122.7(6)
O17 Cd3 N6 C59 . . -105.7(6)
N5 Cd3 N6 C59 . . 147.2(7)
O15 Cd3 N6 C58' . . -164.4(8)
O14 Cd3 N6 C58' . . -43.3(9)
O17 Cd3 N6 C58' . . 88.3(8)
N5 Cd3 N6 C58' . . -18.8(8)
O15 Cd3 N6 C58 . . 174.0(7)
O14 Cd3 N6 C58 . . -64.9(8)
O17 Cd3 N6 C58 . . 66.7(7)
N5 Cd3 N6 C58 . . -40.4(6)
C3 O1 C2 C1 . . 166.2(4)
Na1 O1 C2 C1 . . -38.7(6)
C2 O1 C3 C4 . . 9.2(5)
Na1 O1 C3 C4 . . -149.98(19)
C2 O1 C3 C8 . . -168.8(4)
Na1 O1 C3 C8 . . 32.0(3)
O1 C3 C4 C5 . . -177.9(3)
C8 C3 C4 C5 . . 0.0
C3 C4 C5 C6 . . 0.0
C4 C5 C6 C7 . . 0.0
C5 C6 C7 C8 . . 0.0
C5 C6 C7 C9 . . 176.4(4)
Cd1 O2 C8 C7 . . 10.1(4)
Na1 O2 C8 C7 . . 148.72(19)
Cd1 O2 C8 C3 . . -168.0(2)
Na1 O2 C8 C3 . . -29.3(3)
C6 C7 C8 O2 . . -178.0(3)
C9 C7 C8 O2 . . 6.0(5)
C6 C7 C8 C3 . . 0.0
C9 C7 C8 C3 . . -176.0(5)
O1 C3 C8 O2 . . -3.8(3)
C4 C3 C8 O2 . . 178.1(3)
O1 C3 C8 C7 . . 178.1(3)
C4 C3 C8 C7 . . 0.0
C10' N1 C9 C7 . . 160.2(10)
C10 N1 C9 C7 . . 178.7(9)
Cd1 N1 C9 C7 . . -3.7(12)
C8 C7 C9 N1 . . -9.0(10)
C6 C7 C9 N1 . . 174.8(7)
C9 N1 C10 C12 . . 157.2(10)
C10' N1 C10 C12 . . -136(5)
Cd1 N1 C10 C12 . . -20.9(13)
C9 N1 C10 C11 . . -90.4(12)
C10' N1 C10 C11 . . -24(4)
Cd1 N1 C10 C11 . . 91.5(10)
C13 N2 C12 C10 . . 130.0(12)
C11' N2 C12 C10 . . 46(2)
Cd1 N2 C12 C10 . . -62.4(11)
N1 C10 C12 N2 . . 55.6(14)
C11 C10 C12 N2 . . -57.0(15)
C12 N2 C13 C14 . . 164.0(9)
C11' N2 C13 C14 . . -170.8(9)
Cd1 N2 C13 C14 . . -0.1(14)
N2 C13 C14 C15 . . -174.4(8)
N2 C13 C14 C19 . . 7.7(12)
C19 C14 C15 C16 . . 0.0
C13 C14 C15 C16 . . -178.1(5)
C14 C15 C16 C17 . . 0.0
C15 C16 C17 C18 . . 0.0
C20 O4 C18 C19 . . -177.5(3)
Na1 O4 C18 C19 2_766 . -34.2(3)
C20 O4 C18 C17 . . 3.0(5)
Na1 O4 C18 C17 2_766 . 146.30(18)
C16 C17 C18 O4 . . 179.5(3)
C16 C17 C18 C19 . . 0.0
Cd1 O3 C19 C18 . . 170.7(2)
Na1 O3 C19 C18 2_766 . 36.4(3)
Cd1 O3 C19 C14 . . -7.8(4)
Na1 O3 C19 C14 2_766 . -142.12(19)
O4 C18 C19 O3 . . 1.9(3)
C17 C18 C19 O3 . . -178.5(3)
O4 C18 C19 C14 . . -179.5(3)
C17 C18 C19 C14 . . 0.0
C15 C14 C19 O3 . . 178.4(3)
C13 C14 C19 O3 . . -3.7(6)
C15 C14 C19 C18 . . 0.0
C13 C14 C19 C18 . . 177.9(5)
C18 O4 C20 C21 . . -177.1(3)
Na1 O4 C20 C21 2_766 . 46.4(5)
Cd1 O6 C22 O5 . . 0.3(5)
Cd1 O6 C22 C23 . . -178.8(5)
Na1 O5 C22 O6 . . -96.4(6)
Na1 O5 C22 O6 2_766 . 96.1(6)
Cd1 O5 C22 O6 . . -0.3(5)
Na1 O5 C22 C23 . . 82.7(6)
Na1 O5 C22 C23 2_766 . -84.8(6)
Cd1 O5 C22 C23 . . 178.8(5)
C26 O7 C25 C24 . . 179.2(4)
Na2 O7 C25 C24 . . 37.5(6)
C25 O7 C26 C27 . . 4.5(5)
Na2 O7 C26 C27 . . 149.8(2)
C25 O7 C26 C31 . . -172.5(3)
Na2 O7 C26 C31 . . -27.2(3)
O7 C26 C27 C28 . . -176.9(4)
C31 C26 C27 C28 . . 0.0
C26 C27 C28 C29 . . 0.0
C27 C28 C29 C30 . . 0.0
C28 C29 C30 C31 . . 0.0
C28 C29 C30 C32 . . 179.0(4)
Cd2 O8 C31 C30 . . -8.8(4)
Na2 O8 C31 C30 . . -146.6(2)
Cd2 O8 C31 C26 . . 168.7(2)
Na2 O8 C31 C26 . . 30.9(3)
C29 C30 C31 O8 . . 177.4(3)
C32 C30 C31 O8 . . -1.5(5)
C29 C30 C31 C26 . . 0.0
C32 C30 C31 C26 . . -178.9(5)
O7 C26 C31 O8 . . -0.5(4)
C27 C26 C31 O8 . . -177.6(3)
O7 C26 C31 C30 . . 177.1(3)
C27 C26 C31 C30 . . 0.0
C33 N3 C32 C30 . . -165.7(8)
C33' N3 C32 C30 . . 164.0(7)
Cd2 N3 C32 C30 . . 5.4(11)
C29 C30 C32 N3 . . -175.8(6)
C31 C30 C32 N3 . . 3.1(10)
C32 N3 C33 C34 . . 74.7(12)
C33' N3 C33 C34 . . -167(2)
Cd2 N3 C33 C34 . . -97.3(10)
C32 N3 C33 C35 . . -164.7(8)
C33' N3 C33 C35 . . -46.9(13)
Cd2 N3 C33 C35 . . 23.2(11)
C34 C33 C35 N4 . . 69.7(13)
N3 C33 C35 N4 . . -55.1(12)
C36 N4 C35 C33 . . -123.9(10)
C34' N4 C35 C33 . . -53.0(12)
Cd2 N4 C35 C33 . . 61.1(9)
C34' N4 C36 C37 . . 155.9(9)
C35 N4 C36 C37 . . -170.7(8)
Cd2 N4 C36 C37 . . 3.1(12)
N4 C36 C37 C38 . . 176.1(7)
N4 C36 C37 C42 . . -4.6(11)
C42 C37 C38 C39 . . 0.0
C36 C37 C38 C39 . . 179.4(5)
C37 C38 C39 C40 . . 0.0
C38 C39 C40 C41 . . 0.0
C43' O10 C41 C40 . . 3.1(9)
C43 O10 C41 C40 . . 3.6(11)
Na3 O10 C41 C40 . . -152.0(2)
C43' O10 C41 C42 . . -176.2(8)
C43 O10 C41 C42 . . -175.7(9)
Na3 O10 C41 C42 . . 28.7(4)
C39 C40 C41 O10 . . -179.3(5)
C39 C40 C41 C42 . . 0.0
Cd2 O9 C42 C41 . . -175.0(3)
Na3 O9 C42 C41 . . -30.4(4)
Cd2 O9 C42 C37 . . 5.4(5)
Na3 O9 C42 C37 . . 150.1(3)
O10 C41 C42 O9 . . -0.3(5)
C40 C41 C42 O9 . . -179.6(4)
O10 C41 C42 C37 . . 179.3(4)
C40 C41 C42 C37 . . 0.0
C38 C37 C42 O9 . . 179.5(4)
C36 C37 C42 O9 . . 0.2(6)
C38 C37 C42 C41 . . 0.0
C36 C37 C42 C41 . . -179.3(5)
C41 O10 C43 C44 . . 166.7(12)
C43' O10 C43 C44 . . 168(4)
Na3 O10 C43 C44 . . -39.4(18)
Cd2 O12 C45 O11 . . 0.9(6)
Cd2 O12 C45 C46 . . -178.9(5)
Na2 O11 C45 O12 . . 97.3(6)
Na3 O11 C45 O12 . . -98.5(6)
Cd2 O11 C45 O12 . . -0.8(5)
Na2 O11 C45 C46 . . -82.8(6)
Na3 O11 C45 C46 . . 81.3(7)
Cd2 O11 C45 C46 . . 179.0(5)
C49 O13 C48 C47 . . 76.3(19)
Na2 O13 C48 C47 . . -91.8(11)
C48 O13 C49 O13' . . -103(4)
Na2 O13 C49 O13' . . 65(3)
C48 O13 C49 C50 . . -11.0(19)
Na2 O13 C49 C50 . . 157.3(3)
C48 O13 C49 C54 . . 158.7(13)
Na2 O13 C49 C54 . . -32.9(9)
O13' C49 C50 C51 . . -173.3(8)
C54 C49 C50 C51 . . 0.0
O13 C49 C50 C51 . . 169.4(8)
C49 C50 C51 C52 . . 0.0
C50 C51 C52 C53 . . 0.0
C51 C52 C53 C54 . . 0.0
C51 C52 C53 C55 . . -175.5(5)
Cd3 O14 C54 C53 . . 7.0(5)
Na2 O14 C54 C53 . . -159.0(2)
Cd3 O14 C54 C49 . . -174.6(3)
Na2 O14 C54 C49 . . 19.5(4)
C52 C53 C54 O14 . . 178.4(4)
C55 C53 C54 O14 . . -6.6(6)
C52 C53 C54 C49 . . 0.0
C55 C53 C54 C49 . . 174.9(6)
O13' C49 C54 O14 . . -5.0(8)
C50 C49 C54 O14 . . -178.6(4)
O13 C49 C54 O14 . . 11.4(8)
O13' C49 C54 C53 . . 173.6(8)
C50 C49 C54 C53 . . 0.0
O13 C49 C54 C53 . . -170.0(7)
C56 N5 C55 C53 . . -178.4(11)
C56' N5 C55 C53 . . -164.9(11)
Cd3 N5 C55 C53 . . 5.2(14)
C52 C53 C55 N5 . . 175.5(8)
C54 C53 C55 N5 . . 0.3(12)
C55 N5 C56 C58 . . -157.2(11)
C56' N5 C56 C58 . . 147(6)
Cd3 N5 C56 C58 . . 19.7(15)
C55 N5 C56 C57 . . 89.7(13)
C56' N5 C56 C57 . . 34(5)
Cd3 N5 C56 C57 . . -93.4(11)
C59 N6 C58 C56 . . -125.8(11)
C58' N6 C58 C56 . . -47(3)
Cd3 N6 C58 C56 . . 61.3(10)
N5 C56 C58 N6 . . -53.8(15)
C57 C56 C58 N6 . . 60.4(14)
C58' N6 C59 C60 . . 167.3(9)
C58 N6 C59 C60 . . -169.3(8)
Cd3 N6 C59 C60 . . 1.9(10)
N6 C59 C60 C61 . . 177.6(6)
N6 C59 C60 C65 . . -8.7(8)
C65 C60 C61 C62 . . 0.0
C59 C60 C61 C62 . . 174.0(4)
C60 C61 C62 C63 . . 0.0
C61 C62 C63 C64 . . 0.0
C66 O16 C64 C63 . . 9.2(5)
Na3 O16 C64 C63 . . -148.61(19)
C66 O16 C64 C65 . . -166.8(4)
Na3 O16 C64 C65 . . 35.4(3)
C62 C63 C64 O16 . . -175.9(4)
C62 C63 C64 C65 . . 0.0
Cd3 O15 C65 C64 . . 177.5(2)
Na3 O15 C65 C64 . . -28.9(3)
Cd3 O15 C65 C60 . . -6.5(5)
Na3 O15 C65 C60 . . 147.1(2)
O16 C64 C65 O15 . . -7.6(3)
C63 C64 C65 O15 . . 176.2(3)
O16 C64 C65 C60 . . 176.2(3)
C63 C64 C65 C60 . . 0.0
C61 C60 C65 O15 . . -175.8(3)
C59 C60 C65 O15 . . 10.8(4)
C61 C60 C65 C64 . . 0.0
C59 C60 C65 C64 . . -173.4(4)
C64 O16 C66 C67 . . 165.2(4)
Na3 O16 C66 C67 . . -42.3(6)
Na2 O18 C68 O17 . . 84.6(7)
Na3 O18 C68 O17 . . -79.3(9)
Na2 O18 C68 C69 . . -95.3(8)
Na3 O18 C68 C69 . . 100.8(7)
Cd3 O17 C68 O18 . . 1.7(7)
Cd3 O17 C68 C69 . . -178.3(6)
C70' O19 C70 C71 . . 61(2)
C50 C49 O13' C48' . . -16.4(13)
C54 C49 O13' C48' . . 170.1(7)
O13 C49 O13' C48' . . 81(4)
C50 C49 O13' Na2 . . 162.5(4)
C54 C49 O13' Na2 . . -11.0(10)
O13 C49 O13' Na2 . . -100(4)
O11 Na2 O13' C49 . . 107.6(8)
O14 Na2 O13' C49 . . 14.5(7)
O8 Na2 O13' C49 . . -169.9(8)
O18 Na2 O13' C49 . . 1.6(14)
O7 Na2 O13' C49 . . -107.6(9)
O13 Na2 O13' C49 . . 90(3)
O11 Na2 O13' C48' . . -73.9(14)
O14 Na2 O13' C48' . . -167.0(15)
O8 Na2 O13' C48' . . 8.6(14)
O18 Na2 O13' C48' . . -179.9(9)
O7 Na2 O13' C48' . . 70.8(13)
O13 Na2 O13' C48' . . -92(3)
C9 N1 C10' C11' . . 162.3(10)
C10 N1 C10' C11' . . 41(3)
Cd1 N1 C10' C11' . . -31.4(15)
C13 N2 C11' C10' . . 129.8(11)
C12 N2 C11' C10' . . -123(3)
Cd1 N2 C11' C10' . . -42.7(12)
C13 N2 C11' C12' . . -120.0(11)
C12 N2 C11' C12' . . -12(3)
Cd1 N2 C11' C12' . . 67.4(11)
N1 C10' C11' N2 . . 48.1(15)
N1 C10' C11' C12' . . -63.9(15)
C32 N3 C33' C34' . . 133.5(9)
C33 N3 C33' C34' . . 56.4(13)
Cd2 N3 C33' C34' . . -63.9(8)
C36 N4 C34' C33' . . 171.8(8)
C35 N4 C34' C33' . . 46.1(12)
Cd2 N4 C34' C33' . . -31.9(11)
C36 N4 C34' C35' . . -71.6(13)
C35 N4 C34' C35' . . 163(2)
Cd2 N4 C34' C35' . . 84.7(12)
N3 C33' C34' N4 . . 62.0(11)
N3 C33' C34' C35' . . -68.1(11)
C55 N5 C56' C58' . . -166.9(10)
C56 N5 C56' C58' . . -37(5)
Cd3 N5 C56' C58' . . 22.0(16)
C55 N5 C56' C57' . . 77.9(16)
C56 N5 C56' C57' . . -152(6)
Cd3 N5 C56' C57' . . -93.2(15)
C41 O10 C43' C44' . . 165.7(11)
C43 O10 C43' C44' . . -13(3)
Na3 O10 C43' C44' . . -50.5(17)
C49 O13' C48' C47' . . -154.6(10)
Na2 O13' C48' C47' . . 26.8(17)
C59 N6 C58' C56' . . -128.0(13)
C58 N6 C58' C56' . . 119(4)
Cd3 N6 C58' C56' . . 39.7(15)
N5 C56' C58' N6 . . -39.9(17)
C57' C56' C58' N6 . . 86.6(17)
C70 O19 C70' C71' . . -108(3)
